data_7709010
loop_
_publ_author_name
'Wang, Ning'
'Long, Bing-Fan'
'Yin, Xian-Hong'
'Huang, Zhong-jing'
'Mi, Yan'
'Hu, Fei-Long'
'Young, David James'

_publ_section_title
;
 New structurally diverse photoactive cadmium coordination polymers
;
_journal_name_full 'Dalton Transactions'
_journal_paper_doi 10.1039/D1DT03405G
_journal_year 2021
_chemical_formula_sum 'C164 H142 Cd2 N12 O9'
_chemical_formula_weight 2649.72
_space_group_crystal_system triclinic
_space_group_IT_number 2
_space_group_name_Hall '-P 1'
_space_group_name_H-M_alt 'P -1'
_atom_sites_solution_hydrogens mixed
_audit_creation_method SHELXL-2017/1
_audit_update_record
;
2021-11-09 deposited with the CCDC.	2021-11-25 downloaded from the CCDC.
;
_cell_angle_alpha 84.527(4)
_cell_angle_beta 68.213(3)
_cell_angle_gamma 84.856(4)
_cell_formula_units_Z 2
_cell_length_a 17.048(4)
_cell_length_b 20.480(5)
_cell_length_c 21.658(5)
_cell_measurement_reflns_used 2500
_cell_measurement_temperature 296(2)
_cell_measurement_theta_max 25
_cell_measurement_theta_min 2.5
_cell_volume 6978(3)
_computing_data_collection 'Bruker SMART'
_computing_molecular_graphics 'Bruker SHELXTL'
_computing_publication_material 'Bruker SHELXTL'
_computing_structure_refinement 'SHELXL-2017/1 (Sheldrick, 2017)'
_computing_structure_solution 'Bruker SHELXTL'
_diffrn_ambient_temperature 296(2)
_diffrn_measured_fraction_theta_full 0.986
_diffrn_measured_fraction_theta_max 0.986
_diffrn_measurement_device_type bruker
_diffrn_radiation_type MoK\a
_diffrn_radiation_wavelength 0.71073
_diffrn_reflns_av_R_equivalents 0.0423
_diffrn_reflns_av_unetI/netI 0.1040
_diffrn_reflns_Laue_measured_fraction_full 0.986
_diffrn_reflns_Laue_measured_fraction_max 0.986
_diffrn_reflns_limit_h_max 18
_diffrn_reflns_limit_h_min -20
_diffrn_reflns_limit_k_max 23
_diffrn_reflns_limit_k_min -24
_diffrn_reflns_limit_l_max 23
_diffrn_reflns_limit_l_min -25
_diffrn_reflns_number 38117
_diffrn_reflns_point_group_measured_fraction_full 0.986
_diffrn_reflns_point_group_measured_fraction_max 0.986
_diffrn_reflns_theta_full 25.000
_diffrn_reflns_theta_max 25.000
_diffrn_reflns_theta_min 1.001
_exptl_absorpt_coefficient_mu 0.369
_exptl_crystal_colour yellow
_exptl_crystal_density_diffrn 1.261
_exptl_crystal_description block
_exptl_crystal_F_000 2756
_exptl_crystal_size_max 0.250
_exptl_crystal_size_mid 0.230
_exptl_crystal_size_min 0.210
_refine_diff_density_max 0.880
_refine_diff_density_min -0.733
_refine_diff_density_rms 0.077
_refine_ls_extinction_method none
_refine_ls_goodness_of_fit_ref 1.081
_refine_ls_hydrogen_treatment constr
_refine_ls_matrix_type full
_refine_ls_number_parameters 1765
_refine_ls_number_reflns 24252
_refine_ls_number_restraints 573
_refine_ls_restrained_S_all 1.093
_refine_ls_R_factor_all 0.1092
_refine_ls_R_factor_gt 0.0679
_refine_ls_shift/su_max 0.001
_refine_ls_shift/su_mean 0.000
_refine_ls_structure_factor_coef Fsqd
_refine_ls_weighting_details 'w=1/[\s^2^(Fo^2^)+(0.0407P)^2^+15.2999P] where P=(Fo^2^+2Fc^2^)/3'
_refine_ls_weighting_scheme calc
_refine_ls_wR_factor_gt 0.1547
_refine_ls_wR_factor_ref 0.1761
_reflns_Friedel_coverage 0.000
_reflns_number_gt 15823
_reflns_number_total 24252
_reflns_threshold_expression 'I > 2\s(I)'
_cod_data_source_file d1dt03405g4.cif
_cod_data_source_block CP4
_cod_database_code 7709010
_shelx_shelxl_version_number 2017/1
_shelx_space_group_comment
;
The symmetry employed for this shelxl refinement is uniquely defined
by the following loop, which should always be used as a source of
symmetry information in preference to the above space-group names.
They are only intended as comments.
;
_shelx_estimated_absorpt_t_min 0.913
_shelx_estimated_absorpt_t_max 0.927

loop_
_space_group_symop_operation_xyz
'x, y, z'
'-x, -y, -z'

loop_
_atom_site_label
_atom_site_type_symbol
_atom_site_fract_x
_atom_site_fract_y
_atom_site_fract_z
_atom_site_U_iso_or_equiv
_atom_site_adp_type
_atom_site_occupancy
_atom_site_site_symmetry_order
_atom_site_calc_flag
_atom_site_refinement_flags_posn
_atom_site_refinement_flags_adp
_atom_site_refinement_flags_occupancy
_atom_site_disorder_assembly
_atom_site_disorder_group
C1 C 0.3856(4) 0.3672(3) 0.1021(3) 0.0545(17) Uani 1 1 d . . . . .
H1 H 0.336409 0.393281 0.107147 0.065 Uiso 1 1 calc R U . . .
C2 C 0.3846(4) 0.3006(3) 0.0980(4) 0.0626(19) Uani 1 1 d . . . . .
H2 H 0.335313 0.283182 0.099560 0.075 Uiso 1 1 calc R U . . .
C3 C 0.4545(4) 0.2595(3) 0.0916(3) 0.0521(16) Uani 1 1 d . . . . .
C4 C 0.5250(4) 0.2892(3) 0.0905(4) 0.070(2) Uani 1 1 d . . . . .
H4 H 0.574296 0.264077 0.087651 0.084 Uiso 1 1 calc R U . . .
C5 C 0.5214(4) 0.3559(3) 0.0937(4) 0.0636(19) Uani 1 1 d . . . . .
H5 H 0.570055 0.374629 0.091899 0.076 Uiso 1 1 calc R U . . .
C6 C 0.4520(5) 0.1890(3) 0.0885(4) 0.0650(19) Uani 1 1 d . . . . .
H6 H 0.401749 0.174565 0.088701 0.078 Uiso 1 1 calc R U . . .
C7 C 0.5125(5) 0.1435(3) 0.0856(4) 0.069(2) Uani 1 1 d . . . . .
H7 H 0.563995 0.157681 0.083070 0.082 Uiso 1 1 calc R U . . .
C8 C 0.5065(4) 0.0719(3) 0.0858(4) 0.0620(18) Uani 1 1 d . . . . .
C9 C 0.4301(4) 0.0469(3) 0.0942(4) 0.077(2) Uani 1 1 d . . . . .
H9 H 0.383804 0.076520 0.099204 0.092 Uiso 1 1 calc R U . . .
C10 C 0.4183(4) -0.0188(3) 0.0957(4) 0.071(2) Uani 1 1 d . . . . .
C11 C 0.4878(4) -0.0634(3) 0.0907(4) 0.0612(18) Uani 1 1 d . . . . .
C12 C 0.5634(4) -0.0391(3) 0.0824(4) 0.071(2) Uani 1 1 d . . . . .
H12 H 0.609369 -0.068781 0.078191 0.086 Uiso 1 1 calc R U . . .
C13 C 0.5756(5) 0.0277(3) 0.0797(4) 0.069(2) Uani 1 1 d . . . . .
C14 C 0.6613(5) 0.0496(4) 0.0737(5) 0.108(3) Uani 1 1 d . . . . .
H14A H 0.683225 0.078139 0.034174 0.163 Uiso 1 1 calc R U . . .
H14B H 0.699667 0.011748 0.071101 0.163 Uiso 1 1 calc R U . . .
H14C H 0.654913 0.072576 0.112019 0.163 Uiso 1 1 calc R U . . .
C15 C 0.3327(5) -0.0396(4) 0.1055(5) 0.109(3) Uani 1 1 d . . . . .
H15A H 0.306966 -0.058751 0.150102 0.163 Uiso 1 1 calc R U . . .
H15B H 0.337793 -0.071477 0.074274 0.163 Uiso 1 1 calc R U . . .
H15C H 0.298203 -0.002119 0.098599 0.163 Uiso 1 1 calc R U . . .
C16 C 0.4757(5) -0.1342(3) 0.0924(4) 0.070(2) Uani 1 1 d . . . . .
H16 H 0.420408 -0.145592 0.102609 0.084 Uiso 1 1 calc R U . . .
C17 C 0.5328(4) 0.8177(3) 0.0814(3) 0.0630(18) Uani 1 1 d . . . . .
H17 H 0.588236 0.827981 0.072180 0.076 Uiso 1 1 calc R U . . .
C18 C 0.5172(4) 0.7476(3) 0.0822(3) 0.0515(16) Uani 1 1 d . . . . .
C19 C 0.4383(4) 0.7265(3) 0.0895(4) 0.074(2) Uani 1 1 d . . . . .
H19 H 0.393061 0.756942 0.093752 0.089 Uiso 1 1 calc R U . . .
C20 C 0.4280(4) 0.6612(3) 0.0904(4) 0.065(2) Uani 1 1 d . . . . .
H20 H 0.374813 0.648123 0.095931 0.078 Uiso 1 1 calc R U . . .
C21 C 0.5650(3) 0.6352(3) 0.0759(3) 0.0530(16) Uani 1 1 d . . . . .
H21 H 0.609730 0.603964 0.070188 0.064 Uiso 1 1 calc R U . . .
C22 C 0.5804(4) 0.6998(3) 0.0757(4) 0.0617(18) Uani 1 1 d . . . . .
H22 H 0.634056 0.711120 0.071065 0.074 Uiso 1 1 calc R U . . .
C23 C 0.3384(3) 0.5187(2) 0.0393(3) 0.0369(13) Uani 1 1 d . . . . .
C24 C 0.2602(3) 0.5164(3) 0.0231(3) 0.0402(13) Uani 1 1 d . . . . .
C25 C 0.1826(3) 0.5110(4) 0.0743(3) 0.065(2) Uani 1 1 d . . . . .
H25 H 0.178611 0.510103 0.118410 0.078 Uiso 1 1 calc R U . . .
C26 C 0.1110(4) 0.5069(4) 0.0598(4) 0.078(2) Uani 1 1 d . . . . .
H26 H 0.059126 0.502902 0.094632 0.093 Uiso 1 1 calc R U . . .
C27 C 0.1140(3) 0.5086(4) -0.0050(3) 0.0609(19) Uani 1 1 d . . . . .
C28 C 0.1929(3) 0.5151(4) -0.0555(3) 0.0646(19) Uani 1 1 d . . . . .
H28 H 0.197023 0.517117 -0.099621 0.078 Uiso 1 1 calc R U . . .
C29 C 0.2651(3) 0.5188(3) -0.0419(3) 0.0549(17) Uani 1 1 d . . . . .
H29 H 0.317133 0.522845 -0.076636 0.066 Uiso 1 1 calc R U . . .
C30 C 0.0381(3) 0.5035(4) -0.0210(4) 0.076(2) Uani 1 1 d . . . . .
H30 H 0.045821 0.505703 -0.065931 0.092 Uiso 1 1 calc R U . . .
C31 C 0.5246(6) 0.4951(5) 0.4719(3) 0.128(5) Uani 1 1 d D . . . .
H31 H 0.580573 0.484339 0.467239 0.154 Uiso 1 1 calc R U . . .
C32 C 0.5058(8) 0.4980(4) 0.4095(5) 0.095(3) Uani 1 1 d . . . . .
C33 C 0.4275(7) 0.5111(4) 0.4051(4) 0.103(3) Uani 1 1 d . . . . .
H33 H 0.380612 0.519598 0.443285 0.123 Uiso 1 1 calc R U . . .
C34 C 0.4176(5) 0.5117(4) 0.3430(4) 0.083(2) Uani 1 1 d . . . . .
H34 H 0.364296 0.519727 0.340397 0.099 Uiso 1 1 calc R U . . .
C35 C 0.4869(4) 0.5003(3) 0.2871(3) 0.0553(16) Uani 1 1 d . . . . .
C36 C 0.5651(5) 0.4874(3) 0.2926(4) 0.070(2) Uani 1 1 d . . . . .
H36 H 0.612544 0.479660 0.254523 0.084 Uiso 1 1 calc R U . . .
C37 C 0.5742(7) 0.4859(4) 0.3536(5) 0.090(3) Uani 1 1 d . . . . .
H37 H 0.627266 0.476523 0.356337 0.108 Uiso 1 1 calc R U . . .
C38 C 0.4797(4) 0.5021(3) 0.2197(3) 0.0477(15) Uani 1 1 d . . . . .
C39 C -0.0280(4) 0.1613(3) 0.4153(4) 0.068(2) Uani 1 1 d . . . . .
H39 H -0.076159 0.142717 0.416048 0.081 Uiso 1 1 calc R U . . .
C40 C -0.0315(4) 0.2279(3) 0.4193(4) 0.071(2) Uani 1 1 d . . . . .
H40 H -0.081018 0.253028 0.422889 0.085 Uiso 1 1 calc R U . . .
C41 C 0.0382(4) 0.2576(3) 0.4180(3) 0.0514(15) Uani 1 1 d . . . . .
C42 C 0.1078(4) 0.2167(3) 0.4141(4) 0.0635(19) Uani 1 1 d . . . . .
H42 H 0.156308 0.234104 0.414286 0.076 Uiso 1 1 calc R U . . .
C43 C 0.1067(4) 0.1496(3) 0.4099(3) 0.0551(17) Uani 1 1 d . . . . .
H43 H 0.155444 0.123403 0.406351 0.066 Uiso 1 1 calc R U . . .
C44 C 0.0408(5) 0.3288(3) 0.4199(4) 0.069(2) Uani 1 1 d . . . . .
H44 H 0.090233 0.343677 0.421065 0.082 Uiso 1 1 calc R U . . .
C45 C -0.0200(4) 0.3743(3) 0.4202(4) 0.0639(18) Uani 1 1 d . . . . .
H45 H -0.071326 0.360048 0.422302 0.077 Uiso 1 1 calc R U . . .
C46 C -0.0121(4) 0.4453(3) 0.4173(3) 0.0600(18) Uani 1 1 d . . . . .
C47 C -0.0798(4) 0.4908(3) 0.4182(3) 0.0589(17) Uani 1 1 d . . . . .
C48 C -0.0666(4) 0.5574(3) 0.4137(4) 0.0632(18) Uani 1 1 d . . . . .
H48 H -0.111492 0.587465 0.415317 0.076 Uiso 1 1 calc R U . . .
C49 C 0.0102(4) 0.5814(3) 0.4071(3) 0.0603(18) Uani 1 1 d . . . . .
C50 C 0.0772(4) 0.5365(3) 0.4062(4) 0.0609(18) Uani 1 1 d . . . . .
C51 C 0.0635(4) 0.4706(3) 0.4117(4) 0.0651(19) Uani 1 1 d . . . . .
H51 H 0.107998 0.440838 0.411621 0.078 Uiso 1 1 calc R U . . .
C52 C 0.0205(4) 0.6524(3) 0.4024(4) 0.0657(19) Uani 1 1 d . . . . .
H52 H 0.075499 0.664146 0.392681 0.079 Uiso 1 1 calc R U . . .
C53 C -0.0362(4) 0.7014(3) 0.4098(4) 0.0615(18) Uani 1 1 d . . . . .
H53 H -0.091472 0.691905 0.417524 0.074 Uiso 1 1 calc R U . . .
C54 C -0.0179(4) 0.7707(3) 0.4066(3) 0.0515(15) Uani 1 1 d . . . . .
C55 C -0.0817(4) 0.8196(3) 0.4118(3) 0.0565(17) Uani 1 1 d . . . . .
H55 H -0.135179 0.808483 0.415967 0.068 Uiso 1 1 calc R U . . .
C56 C -0.0658(4) 0.8837(3) 0.4109(3) 0.0545(17) Uani 1 1 d . . . . .
H56 H -0.109469 0.915413 0.413963 0.065 Uiso 1 1 calc R U . . .
C57 C 0.0683(4) 0.8571(3) 0.4010(4) 0.067(2) Uani 1 1 d . . . . .
H57 H 0.120912 0.869726 0.397515 0.081 Uiso 1 1 calc R U . . .
C58 C 0.0593(4) 0.7920(3) 0.4007(4) 0.073(2) Uani 1 1 d . . . . .
H58 H 0.104857 0.761828 0.396459 0.088 Uiso 1 1 calc R U . . .
C59 C 0.1623(4) 0.5582(3) 0.3995(4) 0.080(2) Uani 1 1 d . . . . .
H59A H 0.187436 0.581556 0.356888 0.120 Uiso 1 1 calc R U . . .
H59B H 0.198349 0.520409 0.402995 0.120 Uiso 1 1 calc R U . . .
H59C H 0.155347 0.586535 0.434226 0.120 Uiso 1 1 calc R U . . .
C60 C -0.1639(4) 0.4685(3) 0.4236(4) 0.080(2) Uani 1 1 d . . . . .
H60A H -0.157177 0.446606 0.384601 0.121 Uiso 1 1 calc R U . . .
H60B H -0.203147 0.505950 0.427468 0.121 Uiso 1 1 calc R U . . .
H60C H -0.184976 0.438812 0.462383 0.121 Uiso 1 1 calc R U . . .
C61 C 0.1612(3) -0.0140(2) 0.4594(3) 0.0362(13) Uani 1 1 d . . . . .
C62 C 0.2402(3) -0.0145(3) 0.4758(3) 0.0432(14) Uani 1 1 d . . . . .
C63 C 0.2371(3) -0.0275(3) 0.5391(3) 0.0568(17) Uani 1 1 d . . . . .
H63 H 0.186326 -0.037650 0.573099 0.068 Uiso 1 1 calc R U . . .
C64 C 0.3109(4) -0.0258(4) 0.5533(4) 0.073(2) Uani 1 1 d . . . . .
H64 H 0.308730 -0.035246 0.596778 0.088 Uiso 1 1 calc R U . . .
C65 C 0.3860(4) -0.0103(4) 0.5038(4) 0.076(2) Uani 1 1 d . . . . .
C66 C 0.3880(4) 0.0028(5) 0.4399(4) 0.096(3) Uani 1 1 d . . . . .
H66 H 0.438518 0.013628 0.405921 0.115 Uiso 1 1 calc R U . . .
C67 C 0.3157(4) 0.0000(4) 0.4255(4) 0.079(2) Uani 1 1 d . . . . .
H67 H 0.318207 0.007923 0.381829 0.095 Uiso 1 1 calc R U . . .
C68 C 0.4619(4) -0.0069(5) 0.5211(4) 0.093(3) Uani 1 1 d . . . . .
H68 H 0.455112 -0.015291 0.565717 0.111 Uiso 1 1 calc R U . . .
C69 C -0.0274(5) 0.0104(4) 0.0279(3) 0.079(2) Uani 1 1 d . . . . .
H69 H -0.081093 0.024167 0.028444 0.094 Uiso 1 1 calc R U . . .
C70 C -0.0123(5) 0.0144(3) 0.0908(4) 0.070(2) Uani 1 1 d . . . . .
C71 C -0.0793(5) 0.0286(4) 0.1467(4) 0.072(2) Uani 1 1 d . . . . .
H71 H -0.132702 0.036931 0.144290 0.087 Uiso 1 1 calc R U . . .
C72 C -0.0700(4) 0.0308(3) 0.2070(4) 0.0648(19) Uani 1 1 d . . . . .
H72 H -0.117467 0.039776 0.244642 0.078 Uiso 1 1 calc R U . . .
C73 C 0.0082(4) 0.0200(3) 0.2128(3) 0.0529(16) Uani 1 1 d . . . . .
C74 C 0.0771(5) 0.0074(4) 0.1572(4) 0.0676(19) Uani 1 1 d . . . . .
H74 H 0.130335 0.000453 0.160014 0.081 Uiso 1 1 calc R U . . .
C75 C 0.0682(5) 0.0048(4) 0.0956(4) 0.075(2) Uani 1 1 d . . . . .
H75 H 0.115740 -0.003349 0.057724 0.090 Uiso 1 1 calc R U . . .
C76 C 0.0179(4) 0.0212(3) 0.2789(3) 0.0512(15) Uani 1 1 d . . . . .
C77 C 0.7092(7) 0.2102(8) 0.6910(7) 0.145(5) Uani 1 1 d . . . . .
H77 H 0.750550 0.177142 0.690186 0.174 Uiso 1 1 calc R U . . .
C78 C 0.6223(6) 0.1955(6) 0.7236(5) 0.135(4) Uani 1 1 d . . . . .
H78 H 0.608303 0.153729 0.743407 0.162 Uiso 1 1 calc R U . . .
C79 C 0.5602(5) 0.2427(5) 0.7255(5) 0.096(3) Uani 1 1 d . . . . .
C80 C 0.5884(6) 0.3012(6) 0.6930(7) 0.150(5) Uani 1 1 d . . . . .
H80 H 0.549284 0.335325 0.691383 0.180 Uiso 1 1 calc R U . . .
C81 C 0.6735(7) 0.3111(7) 0.6625(9) 0.195(8) Uani 1 1 d . . . . .
H81 H 0.688909 0.351897 0.640405 0.234 Uiso 1 1 calc R U . . .
C82 C 0.4714(4) 0.2287(4) 0.7598(4) 0.086(2) Uani 1 1 d . . . . .
H82 H 0.459903 0.185107 0.773883 0.103 Uiso 1 1 calc R U . . .
C83 C 0.4066(4) 0.2709(4) 0.7728(4) 0.081(2) Uani 1 1 d . . . . .
H83 H 0.418716 0.313829 0.755743 0.097 Uiso 1 1 calc R U . . .
C84 C 0.3167(4) 0.2601(4) 0.8109(4) 0.069(2) Uani 1 1 d . . . . .
C85 C 0.2897(5) 0.1966(4) 0.8300(4) 0.080(2) Uani 1 1 d . . . . .
H85 H 0.329129 0.161462 0.816252 0.096 Uiso 1 1 calc R U . . .
C86 C 0.2077(4) 0.1834(4) 0.8681(4) 0.078(2) Uani 1 1 d . . . . .
C87 C 0.1478(4) 0.2371(4) 0.8876(4) 0.077(2) Uani 1 1 d . . . . .
C88 C 0.1761(4) 0.2999(4) 0.8678(4) 0.074(2) Uani 1 1 d . . . . .
H88 H 0.136381 0.335063 0.880436 0.089 Uiso 1 1 calc R U . . .
C89 C 0.2578(4) 0.3138(4) 0.8311(4) 0.072(2) Uani 1 1 d . . . . .
C90 C 0.2819(5) 0.3842(4) 0.8139(5) 0.104(3) Uani 1 1 d . . . . .
H90A H 0.318417 0.393418 0.836382 0.156 Uiso 1 1 calc R U . . .
H90B H 0.231809 0.412997 0.827837 0.156 Uiso 1 1 calc R U . . .
H90C H 0.310947 0.390955 0.766657 0.156 Uiso 1 1 calc R U . . .
C91 C 0.1831(6) 0.1126(4) 0.8877(6) 0.121(4) Uani 1 1 d . . . . .
H91A H 0.230266 0.083396 0.865115 0.181 Uiso 1 1 calc R U . . .
H91B H 0.136069 0.105593 0.875428 0.181 Uiso 1 1 calc R U . . .
H91C H 0.167519 0.104250 0.935010 0.181 Uiso 1 1 calc R U . . .
C92 C 0.0587(5) 0.2257(4) 0.9273(4) 0.086(2) Uani 1 1 d . . . . .
H92 H 0.047765 0.183842 0.948189 0.103 Uiso 1 1 calc R U . . .
C93 C -0.0070(5) 0.2670(4) 0.9369(5) 0.088(3) Uani 1 1 d . . . . .
H93 H 0.003221 0.309231 0.916916 0.106 Uiso 1 1 calc R U . . .
C94 C -0.0947(5) 0.2533(4) 0.9760(5) 0.089(3) Uani 1 1 d . . . . .
C95 C -0.1186(5) 0.1991(5) 1.0209(5) 0.099(3) Uani 1 1 d . . . . .
H95 H -0.077533 0.169874 1.028330 0.119 Uiso 1 1 calc R U . . .
C96 C -0.2034(6) 0.1884(5) 1.0547(6) 0.117(4) Uani 1 1 d . . . . .
H96 H -0.217042 0.151284 1.083992 0.141 Uiso 1 1 calc R U . . .
C97 C -0.2432(6) 0.2801(6) 1.0066(6) 0.121(4) Uani 1 1 d . . . . .
H97 H -0.285804 0.308993 1.001133 0.145 Uiso 1 1 calc R U . . .
C98 C -0.1598(5) 0.2954(5) 0.9706(5) 0.116(4) Uani 1 1 d . . . . .
H98 H -0.148178 0.333845 0.942990 0.139 Uiso 1 1 calc R U . . .
C99 C 0.7407(6) 0.2281(6) 0.5018(6) 0.128(4) Uani 1 1 d . . . . .
H99 H 0.785353 0.200059 0.504782 0.154 Uiso 1 1 calc R U . . .
C100 C 0.6590(5) 0.2068(5) 0.5349(5) 0.114(3) Uani 1 1 d . . . . .
H100 H 0.650496 0.165508 0.557329 0.137 Uiso 1 1 calc R U . . .
C101 C 0.5911(5) 0.2483(5) 0.5336(5) 0.095(3) Uani 1 1 d . . . . .
C102 C 0.6114(6) 0.3074(5) 0.4962(6) 0.118(4) Uani 1 1 d . . . . .
H102 H 0.568449 0.337447 0.493201 0.141 Uiso 1 1 calc R U . . .
C103 C 0.6947(6) 0.3221(5) 0.4634(7) 0.142(5) Uani 1 1 d . . . . .
H103 H 0.705354 0.361350 0.437043 0.170 Uiso 1 1 calc R U . . .
C104 C 0.5046(5) 0.2298(5) 0.5735(5) 0.093(3) Uani 1 1 d . . . . .
H104 H 0.497674 0.186845 0.592130 0.111 Uiso 1 1 calc R U . . .
C105 C 0.4362(5) 0.2692(4) 0.5849(4) 0.088(3) Uani 1 1 d . . . . .
H105 H 0.444268 0.311651 0.565128 0.106 Uiso 1 1 calc R U . . .
C106 C 0.3493(4) 0.2541(4) 0.6250(4) 0.075(2) Uani 1 1 d . . . . .
C107 C 0.3254(4) 0.1900(4) 0.6423(4) 0.081(2) Uani 1 1 d . . . . .
H107 H 0.366949 0.156347 0.627928 0.097 Uiso 1 1 calc R U . . .
C108 C 0.2440(5) 0.1729(4) 0.6793(4) 0.077(2) Uani 1 1 d . . . . .
C109 C 0.1810(4) 0.2240(4) 0.7021(4) 0.073(2) Uani 1 1 d . . . . .
C110 C 0.2062(4) 0.2878(4) 0.6846(4) 0.076(2) Uani 1 1 d . . . . .
H110 H 0.165214 0.321808 0.699589 0.092 Uiso 1 1 calc R U . . .
C111 C 0.2873(5) 0.3046(4) 0.6469(4) 0.081(2) Uani 1 1 d . . . . .
C112 C 0.3067(5) 0.3768(4) 0.6300(5) 0.114(3) Uani 1 1 d . . . . .
H11A H 0.352142 0.385549 0.643631 0.171 Uiso 1 1 calc R U . . .
H11B H 0.257294 0.403842 0.653051 0.171 Uiso 1 1 calc R U . . .
H11C H 0.322993 0.386591 0.582865 0.171 Uiso 1 1 calc R U . . .
C113 C 0.2233(5) 0.1011(4) 0.6939(5) 0.110(3) Uani 1 1 d . . . . .
H11D H 0.182354 0.092873 0.675281 0.164 Uiso 1 1 calc R U . . .
H11E H 0.200600 0.091225 0.741243 0.164 Uiso 1 1 calc R U . . .
H11F H 0.273878 0.073859 0.674431 0.164 Uiso 1 1 calc R U . . .
C114 C 0.0936(4) 0.2095(4) 0.7417(4) 0.082(2) Uani 1 1 d . . . . .
H114 H 0.084324 0.167247 0.761799 0.098 Uiso 1 1 calc R U . . .
C115 C 0.0269(5) 0.2500(4) 0.7519(4) 0.086(2) Uani 1 1 d . . . . .
H115 H 0.036516 0.293252 0.734875 0.103 Uiso 1 1 calc R U . . .
C116 C -0.0627(5) 0.2340(5) 0.7879(5) 0.089(3) Uani 1 1 d . . . . .
C117 C -0.0877(6) 0.1779(5) 0.8266(7) 0.129(4) Uani 1 1 d . . . . .
H117 H -0.047241 0.146167 0.831097 0.155 Uiso 1 1 calc R U . . .
C118 C -0.1719(6) 0.1677(6) 0.8592(7) 0.155(5) Uani 1 1 d . . . . .
H118 H -0.186094 0.129696 0.887064 0.186 Uiso 1 1 calc R U . . .
C119 C -0.2099(7) 0.2632(7) 0.8171(7) 0.136(4) Uani 1 1 d . . . . .
H119 H -0.252298 0.293277 0.813282 0.163 Uiso 1 1 calc R U . . .
C120 C -0.1255(6) 0.2797(6) 0.7838(5) 0.122(4) Uani 1 1 d . . . . .
H120 H -0.112429 0.320012 0.759895 0.147 Uiso 1 1 calc R U . . .
C121 C -0.0405(11) 0.5407(9) 0.2384(7) 0.184(4) Uani 1 1 d . U . . .
H121 H -0.030724 0.584432 0.239594 0.220 Uiso 1 1 calc R U . . .
C122 C 0.0177(8) 0.4933(7) 0.2426(6) 0.151(4) Uani 1 1 d . U . . .
H122 H 0.067061 0.505257 0.246418 0.181 Uiso 1 1 calc R U . . .
C123 C 0.0065(7) 0.4284(6) 0.2415(5) 0.121(3) Uani 1 1 d . U . . .
C124 C -0.0673(8) 0.4123(7) 0.2383(6) 0.158(4) Uani 1 1 d . U . . .
H124 H -0.077556 0.368505 0.238248 0.189 Uiso 1 1 calc R U . . .
C125 C -0.1318(11) 0.4650(9) 0.2348(7) 0.183(4) Uani 1 1 d . U . . .
H125 H -0.183861 0.455843 0.234036 0.219 Uiso 1 1 calc R U . . .
C126 C 0.0661(6) 0.3788(6) 0.2443(5) 0.117(3) Uani 1 1 d D U . . .
H126 H 0.044975 0.338730 0.243467 0.141 Uiso 1 1 calc R U . . .
C127 C 0.1346(6) 0.3684(6) 0.2474(5) 0.127(3) Uani 1 1 d D U . . .
H127 H 0.156651 0.408383 0.247260 0.152 Uiso 0.557(7) 1 calc R U P A 1
H12A H 0.162911 0.405062 0.247772 0.152 Uiso 0.443(7) 1 calc R U P A 2
C133 C 0.2620(8) 0.3230(4) 0.2717(9) 0.088(2) Uani 0.557(7) 1 d DG U P A 1
C128 C 0.1949(8) 0.3165(4) 0.2513(9) 0.089(2) Uani 0.557(7) 1 d DG U P A 1
C129 C 0.1805(7) 0.2555(5) 0.2359(8) 0.087(2) Uani 0.557(7) 1 d G U P A 1
H129 H 0.135571 0.251148 0.222289 0.104 Uiso 0.557(7) 1 calc R U P A 1
C130 C 0.2331(8) 0.2009(4) 0.2407(8) 0.087(2) Uani 0.557(7) 1 d DG U P A 1
C131 C 0.3002(7) 0.2074(4) 0.2611(8) 0.086(2) Uani 0.557(7) 1 d DG U P A 1
C132 C 0.3147(7) 0.2685(4) 0.2765(8) 0.087(2) Uani 0.557(7) 1 d DG U P A 1
H132 H 0.359570 0.272817 0.290112 0.104 Uiso 0.557(7) 1 calc R U P A 1
C13A C 0.2876(9) 0.3886(6) 0.2864(8) 0.094(4) Uani 0.557(7) 1 d D U P A 1
H13A H 0.311054 0.415054 0.245555 0.141 Uiso 0.557(7) 1 calc R U P A 1
H13B H 0.329117 0.379869 0.306850 0.141 Uiso 0.557(7) 1 calc R U P A 1
H13C H 0.238660 0.411657 0.316097 0.141 Uiso 0.557(7) 1 calc R U P A 1
C135 C 0.2131(10) 0.1335(5) 0.2242(8) 0.097(4) Uani 0.557(7) 1 d D U P A 1
H13D H 0.173313 0.140323 0.202061 0.146 Uiso 0.557(7) 1 calc R U P A 1
H13E H 0.189293 0.106589 0.264764 0.146 Uiso 0.557(7) 1 calc R U P A 1
H13F H 0.264274 0.111887 0.195703 0.146 Uiso 0.557(7) 1 calc R U P A 1
C136 C 0.3570(8) 0.1475(6) 0.2619(9) 0.081(3) Uani 0.443(7) 1 d D U P A 2
H136 H 0.323150 0.113122 0.265263 0.097 Uiso 0.443(7) 1 calc R U P A 2
C137 C 0.4309(6) 0.1334(5) 0.2597(5) 0.115(3) Uani 1 1 d D U . . .
H13G H 0.451261 0.174993 0.254745 0.139 Uiso 0.443(7) 1 calc R U P A 2
H137 H 0.395344 0.103668 0.255448 0.139 Uiso 0.557(7) 1 calc R U P A 1
C138 C 0.4988(8) 0.0947(7) 0.2602(6) 0.149(4) Uani 1 1 d . U . . .
C139 C 0.4896(9) 0.0287(8) 0.2563(6) 0.174(4) Uani 1 1 d . U . . .
H139 H 0.439815 0.016461 0.253540 0.209 Uiso 1 1 calc R U . . .
C140 C 0.5483(12) -0.0167(9) 0.2563(8) 0.209(5) Uani 1 1 d . U . . .
H140 H 0.538687 -0.060393 0.254622 0.250 Uiso 1 1 calc R U . . .
C141 C 0.6374(11) 0.0604(10) 0.2612(8) 0.203(5) Uani 1 1 d . U . . .
H141 H 0.689150 0.070236 0.262074 0.243 Uiso 1 1 calc R U . . .
C142 C 0.5718(9) 0.1115(8) 0.2625(6) 0.178(4) Uani 1 1 d . U . . .
H142 H 0.580391 0.155193 0.264953 0.214 Uiso 1 1 calc R U . . .
C144 C 0.3036(7) 0.3239(7) 0.4615(7) 0.145(5) Uani 1 1 d . . . . .
H144 H 0.275716 0.365252 0.467599 0.174 Uiso 1 1 calc R U . . .
C145 C 0.3906(6) 0.3211(7) 0.4255(6) 0.130(4) Uani 1 1 d . . . . .
H145 H 0.419104 0.359299 0.408271 0.156 Uiso 1 1 calc R U . . .
C146 C 0.4325(6) 0.2613(6) 0.4165(5) 0.108(3) Uani 1 1 d . . . . .
C147 C 0.3861(7) 0.2080(7) 0.4444(6) 0.137(4) Uani 1 1 d . . . . .
H147 H 0.412059 0.165840 0.441421 0.165 Uiso 1 1 calc R U . . .
C148 C 0.3004(8) 0.2177(9) 0.4772(7) 0.163(6) Uani 1 1 d . . . . .
H148 H 0.270114 0.180189 0.493612 0.196 Uiso 1 1 calc R U . . .
C149 C 0.5236(6) 0.2491(5) 0.3785(5) 0.105(3) Uani 1 1 d . . . . .
H149 H 0.549164 0.209802 0.389035 0.127 Uiso 1 1 calc R U . . .
C150 C 0.5697(5) 0.2869(5) 0.3331(5) 0.100(3) Uani 1 1 d . . . . .
H150 H 0.545167 0.327249 0.323979 0.120 Uiso 1 1 calc R U . . .
C151 C 0.6609(4) 0.2722(4) 0.2925(5) 0.081(2) Uani 1 1 d . . . . .
C152 C 0.6933(5) 0.2983(4) 0.2281(5) 0.081(2) Uani 1 1 d . . . . .
C153 C 0.7787(5) 0.2848(4) 0.1922(5) 0.090(3) Uani 1 1 d . . . . .
H153 H 0.801391 0.302830 0.148618 0.109 Uiso 1 1 calc R U . . .
C154 C 0.8314(4) 0.2464(4) 0.2176(4) 0.077(2) Uani 1 1 d . . . . .
C155 C 0.7986(5) 0.2207(4) 0.2817(5) 0.082(2) Uani 1 1 d . . . . .
C156 C 0.7139(5) 0.2348(5) 0.3183(5) 0.098(3) Uani 1 1 d . . . . .
H156 H 0.691804 0.218095 0.362417 0.118 Uiso 1 1 calc R U . . .
C157 C 0.8507(6) 0.1830(5) 0.3183(5) 0.126(4) Uani 1 1 d . . . . .
H15D H 0.891981 0.153863 0.288920 0.189 Uiso 1 1 calc R U . . .
H15E H 0.814228 0.158007 0.356210 0.189 Uiso 1 1 calc R U . . .
H15F H 0.878908 0.213360 0.332919 0.189 Uiso 1 1 calc R U . . .
C158 C 0.6407(6) 0.3352(5) 0.1895(5) 0.133(4) Uani 1 1 d . . . . .
H15G H 0.608633 0.304629 0.179185 0.199 Uiso 1 1 calc R U . . .
H15H H 0.678034 0.356123 0.148977 0.199 Uiso 1 1 calc R U . . .
H15I H 0.602888 0.367877 0.216469 0.199 Uiso 1 1 calc R U . . .
C159 C 0.9224(5) 0.2322(5) 0.1768(5) 0.095(3) Uani 1 1 d . . . . .
H159 H 0.947059 0.192195 0.186473 0.114 Uiso 1 1 calc R U . . .
C160 C 0.9690(6) 0.2692(5) 0.1303(5) 0.101(3) Uani 1 1 d . . . . .
H160 H 0.944371 0.308473 0.118740 0.122 Uiso 1 1 calc R U . . .
C161 C 1.0612(5) 0.2545(5) 0.0925(5) 0.091(3) Uani 1 1 d . . . . .
C162 C 1.1108(6) 0.3062(5) 0.0644(5) 0.113(3) Uani 1 1 d . . . . .
H162 H 1.087080 0.349027 0.067667 0.136 Uiso 1 1 calc R U . . .
C163 C 1.1969(7) 0.2942(6) 0.0310(6) 0.127(4) Uani 1 1 d . . . . .
H163 H 1.229449 0.330242 0.012609 0.152 Uiso 1 1 calc R U . . .
C164 C 1.1875(7) 0.1865(6) 0.0505(6) 0.124(4) Uani 1 1 d . . . . .
H164 H 1.212932 0.144190 0.046086 0.149 Uiso 1 1 calc R U . . .
C165 C 1.1002(5) 0.1939(5) 0.0856(5) 0.108(3) Uani 1 1 d . . . . .
H165 H 1.069167 0.157173 0.104135 0.129 Uiso 1 1 calc R U . . .
Cd1 Cd 0.03401(2) 0.01171(2) 0.40034(2) 0.03543(12) Uani 1 1 d . . . . .
Cd2 Cd 0.46454(2) 0.50611(2) 0.09787(2) 0.03274(12) Uani 1 1 d . . . . .
N1 N 0.4542(3) 0.3957(2) 0.0993(2) 0.0409(11) Uani 1 1 d . . . . .
N2 N 0.4908(3) 0.6147(2) 0.0836(2) 0.0416(11) Uani 1 1 d . . . . .
N3 N 0.0087(3) 0.9037(2) 0.4057(2) 0.0430(12) Uani 1 1 d . . . . .
N4 N 0.0400(3) 0.1213(2) 0.4105(2) 0.0448(12) Uani 1 1 d . . . . .
N5 N 0.6194(10) -0.0026(8) 0.2585(7) 0.210(5) Uani 1 1 d . U . . .
N6 N -0.1099(9) 0.5263(8) 0.2327(6) 0.181(4) Uani 1 1 d . U . . .
N7 N 1.2355(5) 0.2362(6) 0.0234(5) 0.120(3) Uani 1 1 d . . . . .
N8 N 0.2578(6) 0.2728(8) 0.4874(6) 0.159(5) Uani 1 1 d . . . . .
N9 N 0.7600(5) 0.2850(5) 0.4665(6) 0.147(4) Uani 1 1 d . . . . .
N10 N -0.2332(5) 0.2071(6) 0.8538(6) 0.147(4) Uani 1 1 d . . . . .
N11 N -0.2663(4) 0.2276(5) 1.0481(5) 0.119(3) Uani 1 1 d . . . . .
N12 N 0.7331(6) 0.2678(7) 0.6623(7) 0.169(5) Uani 1 1 d . . . . .
O1 O 0.3287(2) 0.52542(19) 0.0988(2) 0.0480(10) Uani 1 1 d . . . . .
O2 O 0.4096(2) 0.51196(18) -0.0053(2) 0.0465(10) Uani 1 1 d . . . . .
O3 O 0.5443(3) 0.4890(2) 0.1696(2) 0.0544(11) Uani 1 1 d . . . . .
O4 O 0.4082(3) 0.5154(2) 0.2158(2) 0.0646(12) Uani 1 1 d . . . . .
O5 O 0.0899(3) 0.0092(2) 0.2810(2) 0.0647(12) Uani 1 1 d . . . . .
O6 O -0.0466(3) 0.0332(2) 0.3289(2) 0.0583(11) Uani 1 1 d . . . . .
O7 O 0.1688(2) -0.00561(19) 0.3999(2) 0.0498(10) Uani 1 1 d . . . . .
O8 O 0.0920(2) -0.02061(19) 0.5049(2) 0.0521(11) Uani 1 1 d . . . . .
O10 O 0.2286(5) 0.5525(6) 0.2292(4) 0.097(4) Uani 0.5 1 d . . P . .
H10A H 0.260139 0.519428 0.211788 0.145 Uiso 0.5 1 d R U P . .
H10B H 0.260469 0.575268 0.239618 0.145 Uiso 0.5 1 d R U P . .
O9 O 0.2717(6) 0.9754(8) 0.2695(5) 0.132(6) Uani 0.5 1 d D . P . .
H9A H 0.251533 0.971104 0.311810 0.197 Uiso 0.5 1 d R U P . .
H9B H 0.236403 0.966434 0.249590 0.197 Uiso 0.5 1 d DR U P . .
C13B C 0.1335(10) 0.1808(8) 0.2316(10) 0.103(4) Uani 0.443(7) 1 d D U P A 2
H13H H 0.161167 0.138224 0.234039 0.155 Uiso 0.443(7) 1 calc R U P A 2
H13I H 0.130786 0.189807 0.188111 0.155 Uiso 0.443(7) 1 calc R U P A 2
H13J H 0.077189 0.181604 0.264589 0.155 Uiso 0.443(7) 1 calc R U P A 2
C134 C 0.1839(9) 0.2336(5) 0.2447(11) 0.087(2) Uani 0.443(7) 1 d DG U P A 2
C1F C 0.2521(9) 0.1932(4) 0.2488(11) 0.087(2) Uani 0.443(7) 1 d DG U P A 2
H1F H 0.253618 0.148299 0.244616 0.104 Uiso 0.443(7) 1 calc R U P A 2
C1E C 0.3179(8) 0.2200(5) 0.2591(11) 0.089(2) Uani 0.443(7) 1 d DG U P A 2
C1C C 0.3156(9) 0.2871(5) 0.2654(11) 0.090(2) Uani 0.443(7) 1 d DG U P A 2
C1B C 0.2474(10) 0.3275(4) 0.2613(11) 0.090(2) Uani 0.443(7) 1 d DG U P A 2
H1B H 0.245838 0.372402 0.265514 0.109 Uiso 0.443(7) 1 calc R U P A 2
C1A C 0.1815(9) 0.3007(5) 0.2510(12) 0.091(2) Uani 0.443(7) 1 d DG U P A 2
C1D C 0.3655(10) 0.3410(8) 0.2778(10) 0.103(4) Uani 0.443(7) 1 d D U P A 2
H1DA H 0.373191 0.330401 0.319393 0.154 Uiso 0.443(7) 1 calc R U P A 2
H1DB H 0.334412 0.382705 0.279360 0.154 Uiso 0.443(7) 1 calc R U P A 2
H1DC H 0.419730 0.343301 0.242293 0.154 Uiso 0.443(7) 1 calc R U P A 2
C143 C 0.3912(7) 0.1837(5) 0.2616(8) 0.098(3) Uani 0.557(7) 1 d D U P A 1
H143 H 0.420856 0.218724 0.264118 0.118 Uiso 0.557(7) 1 calc R U P A 1

loop_
_atom_site_aniso_label
_atom_site_aniso_U_11
_atom_site_aniso_U_22
_atom_site_aniso_U_33
_atom_site_aniso_U_23
_atom_site_aniso_U_13
_atom_site_aniso_U_12
C1 0.052(3) 0.043(4) 0.074(5) 0.009(3) -0.031(3) -0.012(3)
C2 0.071(4) 0.044(4) 0.084(6) 0.006(4) -0.040(4) -0.022(3)
C3 0.068(4) 0.038(4) 0.051(4) 0.006(3) -0.021(3) -0.016(3)
C4 0.065(4) 0.032(4) 0.110(7) 0.000(4) -0.033(4) 0.007(3)
C5 0.051(3) 0.039(4) 0.106(6) 0.003(4) -0.035(4) -0.004(3)
C6 0.083(5) 0.034(4) 0.074(5) -0.005(3) -0.022(4) -0.014(3)
C7 0.084(5) 0.042(4) 0.067(5) -0.005(4) -0.008(4) -0.015(3)
C8 0.078(4) 0.034(4) 0.067(5) 0.004(3) -0.018(4) -0.013(3)
C9 0.073(4) 0.039(4) 0.114(7) -0.002(4) -0.029(5) -0.006(3)
C10 0.072(4) 0.042(4) 0.100(6) -0.005(4) -0.027(4) -0.019(3)
C11 0.075(4) 0.041(4) 0.066(5) -0.008(3) -0.022(4) -0.012(3)
C12 0.078(5) 0.042(4) 0.094(6) -0.009(4) -0.029(4) -0.006(3)
C13 0.080(5) 0.049(4) 0.080(6) -0.008(4) -0.028(4) -0.011(3)
C14 0.091(6) 0.064(5) 0.177(11) -0.010(6) -0.054(7) -0.020(4)
C15 0.084(5) 0.059(5) 0.181(11) -0.007(6) -0.044(6) -0.018(4)
C16 0.089(5) 0.042(4) 0.086(6) -0.009(4) -0.035(5) -0.017(4)
C17 0.072(4) 0.046(4) 0.066(5) -0.010(3) -0.015(4) -0.016(3)
C18 0.059(4) 0.045(4) 0.051(4) -0.002(3) -0.019(3) -0.017(3)
C19 0.070(4) 0.037(4) 0.121(7) -0.018(4) -0.040(5) 0.006(3)
C20 0.046(3) 0.046(4) 0.113(6) -0.014(4) -0.038(4) -0.003(3)
C21 0.037(3) 0.045(4) 0.075(5) -0.012(3) -0.015(3) -0.007(2)
C22 0.049(3) 0.049(4) 0.083(5) -0.013(4) -0.017(4) -0.009(3)
C23 0.032(3) 0.035(3) 0.050(4) -0.004(3) -0.022(3) -0.002(2)
C24 0.031(3) 0.047(3) 0.047(4) -0.004(3) -0.020(3) -0.002(2)
C25 0.037(3) 0.128(6) 0.039(4) -0.009(4) -0.021(3) -0.011(3)
C26 0.031(3) 0.150(7) 0.056(5) 0.000(5) -0.018(3) -0.021(4)
C27 0.031(3) 0.108(6) 0.053(5) -0.011(4) -0.025(3) -0.006(3)
C28 0.042(3) 0.118(6) 0.045(4) -0.017(4) -0.026(3) -0.002(3)
C29 0.036(3) 0.081(5) 0.053(5) -0.010(3) -0.021(3) -0.005(3)
C30 0.039(3) 0.135(7) 0.065(5) -0.014(5) -0.028(4) -0.016(4)
C31 0.253(15) 0.090(7) 0.074(8) 0.003(6) -0.091(10) -0.041(8)
C32 0.164(9) 0.088(6) 0.072(7) 0.012(5) -0.085(7) -0.032(6)
C33 0.149(9) 0.112(8) 0.043(6) -0.012(5) -0.027(6) -0.015(6)
C34 0.088(5) 0.130(7) 0.029(5) -0.010(4) -0.022(4) 0.000(5)
C35 0.081(4) 0.057(4) 0.040(4) 0.002(3) -0.035(4) -0.010(3)
C36 0.090(5) 0.082(5) 0.055(5) 0.001(4) -0.045(4) -0.016(4)
C37 0.135(8) 0.097(6) 0.073(7) 0.002(5) -0.075(6) -0.025(6)
C38 0.070(4) 0.052(4) 0.038(4) 0.001(3) -0.039(4) -0.010(3)
C39 0.049(3) 0.036(4) 0.115(7) -0.003(4) -0.026(4) -0.006(3)
C40 0.047(3) 0.041(4) 0.109(7) -0.001(4) -0.012(4) 0.002(3)
C41 0.061(4) 0.034(3) 0.050(4) -0.001(3) -0.008(3) -0.011(3)
C42 0.066(4) 0.048(4) 0.090(6) 0.004(4) -0.043(4) -0.015(3)
C43 0.056(3) 0.035(3) 0.081(5) -0.001(3) -0.033(4) -0.006(3)
C44 0.081(5) 0.046(4) 0.077(6) 0.006(4) -0.024(4) -0.019(3)
C45 0.070(4) 0.046(4) 0.069(5) -0.001(3) -0.016(4) -0.009(3)
C46 0.075(4) 0.035(4) 0.062(5) -0.004(3) -0.014(4) -0.011(3)
C47 0.067(4) 0.041(4) 0.064(5) -0.008(3) -0.017(4) -0.010(3)
C48 0.081(4) 0.038(4) 0.069(5) -0.003(3) -0.027(4) -0.003(3)
C49 0.076(4) 0.038(4) 0.066(5) -0.006(3) -0.022(4) -0.013(3)
C50 0.064(4) 0.044(4) 0.065(5) -0.002(3) -0.013(4) -0.005(3)
C51 0.074(4) 0.041(4) 0.071(5) -0.008(3) -0.015(4) -0.004(3)
C52 0.070(4) 0.045(4) 0.078(6) 0.000(4) -0.022(4) -0.011(3)
C53 0.062(4) 0.044(4) 0.077(5) 0.000(3) -0.023(4) -0.014(3)
C54 0.061(4) 0.039(4) 0.051(4) -0.006(3) -0.014(3) -0.007(3)
C55 0.045(3) 0.054(4) 0.075(5) -0.006(3) -0.024(3) -0.014(3)
C56 0.048(3) 0.043(4) 0.078(5) -0.008(3) -0.029(3) -0.004(3)
C57 0.051(3) 0.041(4) 0.117(7) -0.018(4) -0.037(4) 0.001(3)
C58 0.052(4) 0.050(4) 0.128(7) -0.017(4) -0.044(4) 0.002(3)
C59 0.071(4) 0.058(5) 0.108(7) -0.005(4) -0.026(5) -0.013(3)
C60 0.086(5) 0.051(4) 0.113(7) -0.003(4) -0.045(5) -0.012(4)
C61 0.033(3) 0.032(3) 0.050(4) -0.005(3) -0.022(3) 0.000(2)
C62 0.027(3) 0.058(4) 0.051(4) -0.004(3) -0.021(3) -0.002(2)
C63 0.036(3) 0.087(5) 0.050(5) -0.010(4) -0.019(3) -0.001(3)
C64 0.056(4) 0.116(6) 0.055(5) 0.002(4) -0.032(4) -0.004(4)
C65 0.045(4) 0.131(7) 0.063(6) -0.003(5) -0.030(4) -0.015(4)
C66 0.040(4) 0.187(10) 0.062(6) 0.012(6) -0.018(4) -0.033(4)
C67 0.035(3) 0.153(7) 0.059(5) 0.010(5) -0.026(3) -0.025(4)
C68 0.051(4) 0.163(9) 0.079(6) -0.011(6) -0.040(4) -0.006(5)
C69 0.114(7) 0.084(6) 0.060(6) -0.002(4) -0.055(5) -0.018(5)
C70 0.099(5) 0.063(5) 0.069(6) 0.010(4) -0.056(5) -0.024(4)
C71 0.083(5) 0.096(6) 0.053(5) -0.005(4) -0.042(4) -0.009(4)
C72 0.075(4) 0.075(5) 0.059(5) -0.003(4) -0.041(4) -0.014(3)
C73 0.066(4) 0.064(4) 0.039(4) 0.003(3) -0.029(4) -0.017(3)
C74 0.077(5) 0.088(5) 0.049(5) -0.011(4) -0.035(4) -0.007(4)
C75 0.086(5) 0.092(6) 0.042(5) -0.012(4) -0.014(4) -0.008(4)
C76 0.067(4) 0.045(4) 0.048(4) -0.008(3) -0.026(4) -0.010(3)
C77 0.078(8) 0.207(16) 0.146(13) -0.013(11) -0.042(8) 0.025(8)
C78 0.070(6) 0.201(13) 0.113(9) 0.007(8) -0.018(6) 0.020(7)
C79 0.062(5) 0.144(9) 0.089(7) -0.027(6) -0.035(5) 0.007(5)
C80 0.065(6) 0.132(10) 0.236(16) -0.027(10) -0.029(8) -0.022(6)
C81 0.077(7) 0.147(12) 0.35(2) -0.042(13) -0.051(11) -0.019(7)
C82 0.056(4) 0.108(7) 0.090(7) -0.019(5) -0.021(4) 0.002(4)
C83 0.061(4) 0.093(6) 0.090(6) -0.008(5) -0.027(4) -0.009(4)
C84 0.056(4) 0.080(5) 0.075(6) -0.011(4) -0.028(4) -0.003(4)
C85 0.066(4) 0.073(5) 0.108(7) -0.024(5) -0.040(5) 0.009(4)
C86 0.057(4) 0.084(6) 0.096(7) -0.017(5) -0.031(4) -0.003(4)
C87 0.053(4) 0.098(6) 0.079(6) -0.012(5) -0.022(4) -0.010(4)
C88 0.061(4) 0.076(5) 0.091(6) -0.011(4) -0.036(4) 0.001(4)
C89 0.065(4) 0.076(5) 0.087(6) -0.009(4) -0.039(4) -0.003(4)
C90 0.097(6) 0.074(6) 0.142(9) -0.001(6) -0.045(6) -0.002(5)
C91 0.093(6) 0.075(6) 0.184(12) -0.013(7) -0.035(7) -0.017(5)
C92 0.075(5) 0.086(6) 0.103(7) -0.010(5) -0.036(5) -0.010(4)
C93 0.064(5) 0.089(6) 0.111(8) -0.001(5) -0.032(5) -0.006(4)
C94 0.061(5) 0.091(6) 0.112(8) -0.012(6) -0.028(5) -0.007(4)
C95 0.056(4) 0.092(7) 0.146(9) -0.017(6) -0.028(5) -0.009(4)
C96 0.079(6) 0.091(7) 0.166(11) 0.009(7) -0.028(6) -0.016(5)
C97 0.065(6) 0.133(10) 0.148(11) -0.001(8) -0.028(6) 0.024(6)
C98 0.062(5) 0.121(8) 0.145(10) 0.011(7) -0.022(6) 0.005(5)
C99 0.062(6) 0.151(11) 0.151(12) -0.014(9) -0.021(6) 0.020(6)
C100 0.071(6) 0.125(8) 0.132(9) 0.001(7) -0.025(6) 0.011(5)
C101 0.064(5) 0.112(8) 0.104(8) -0.023(6) -0.025(5) 0.002(5)
C102 0.072(6) 0.086(7) 0.180(12) -0.019(7) -0.030(6) 0.008(5)
C103 0.076(6) 0.108(8) 0.220(14) -0.021(8) -0.027(8) -0.007(6)
C104 0.074(5) 0.103(7) 0.100(7) -0.004(5) -0.031(5) -0.004(5)
C105 0.062(5) 0.100(7) 0.100(7) -0.012(5) -0.025(5) -0.008(4)
C106 0.066(4) 0.081(6) 0.085(6) -0.019(5) -0.033(4) 0.005(4)
C107 0.061(4) 0.090(6) 0.091(7) -0.019(5) -0.029(4) 0.017(4)
C108 0.065(5) 0.080(6) 0.092(6) -0.002(5) -0.037(4) 0.002(4)
C109 0.061(4) 0.092(6) 0.074(6) -0.011(4) -0.034(4) 0.005(4)
C110 0.062(4) 0.080(6) 0.088(6) -0.024(5) -0.028(4) 0.012(4)
C111 0.073(5) 0.078(6) 0.093(7) -0.021(5) -0.029(5) -0.001(4)
C112 0.082(6) 0.093(7) 0.155(10) -0.032(7) -0.024(6) 0.001(5)
C113 0.081(6) 0.092(7) 0.148(10) 0.001(6) -0.037(6) 0.007(5)
C114 0.059(4) 0.093(6) 0.099(7) -0.019(5) -0.033(4) 0.002(4)
C115 0.075(5) 0.103(7) 0.079(6) -0.020(5) -0.023(5) -0.003(4)
C116 0.067(5) 0.117(8) 0.093(7) -0.028(6) -0.036(5) 0.007(5)
C117 0.071(6) 0.089(7) 0.211(14) -0.008(8) -0.034(7) -0.003(5)
C118 0.073(6) 0.123(9) 0.254(17) -0.009(9) -0.041(8) -0.024(6)
C119 0.076(7) 0.185(13) 0.142(12) -0.009(10) -0.042(7) 0.019(7)
C120 0.070(6) 0.166(11) 0.116(9) -0.005(7) -0.022(6) 0.009(6)
C121 0.199(9) 0.204(9) 0.120(7) -0.031(7) -0.041(7) 0.072(8)
C122 0.173(7) 0.165(8) 0.089(6) -0.030(6) -0.034(6) 0.078(7)
C123 0.131(6) 0.154(7) 0.077(5) -0.037(5) -0.049(4) 0.071(5)
C124 0.161(7) 0.208(8) 0.109(6) -0.048(6) -0.064(6) 0.066(7)
C125 0.189(8) 0.237(10) 0.129(7) -0.040(8) -0.074(6) 0.057(8)
C126 0.107(5) 0.157(6) 0.079(5) -0.009(5) -0.036(5) 0.049(5)
C127 0.125(5) 0.135(5) 0.091(5) 0.000(4) -0.019(4) 0.043(4)
C133 0.102(4) 0.086(4) 0.068(5) -0.004(4) -0.025(3) -0.002(3)
C128 0.094(4) 0.092(4) 0.072(4) -0.003(4) -0.024(3) 0.006(3)
C129 0.089(4) 0.095(4) 0.072(5) 0.001(4) -0.026(4) -0.002(3)
C130 0.092(4) 0.088(4) 0.075(4) 0.000(4) -0.026(3) -0.003(3)
C131 0.089(3) 0.087(3) 0.076(3) 0.000(3) -0.026(3) 0.001(3)
C132 0.093(4) 0.091(3) 0.072(5) 0.001(4) -0.026(4) -0.005(3)
C13A 0.097(6) 0.087(5) 0.093(7) -0.007(5) -0.031(6) -0.001(4)
C135 0.097(6) 0.092(5) 0.101(7) -0.007(5) -0.036(6) -0.002(4)
C136 0.083(4) 0.083(4) 0.077(4) -0.002(4) -0.031(3) -0.002(3)
C137 0.119(6) 0.122(7) 0.081(6) 0.009(5) -0.022(5) 0.035(5)
C138 0.166(7) 0.193(9) 0.100(6) -0.058(6) -0.081(6) 0.121(7)
C139 0.205(8) 0.191(9) 0.108(6) -0.041(7) -0.056(6) 0.117(8)
C140 0.229(10) 0.226(10) 0.143(7) -0.043(7) -0.056(8) 0.110(9)
C141 0.198(8) 0.269(11) 0.163(7) -0.059(9) -0.103(7) 0.088(9)
C142 0.180(8) 0.239(10) 0.137(7) -0.068(7) -0.094(7) 0.097(8)
C144 0.084(8) 0.204(15) 0.147(12) -0.054(10) -0.035(8) 0.008(8)
C145 0.067(6) 0.182(12) 0.118(10) -0.035(8) -0.003(6) -0.001(6)
C146 0.061(5) 0.162(10) 0.091(8) -0.026(7) -0.009(5) -0.015(6)
C147 0.091(7) 0.178(12) 0.126(10) -0.009(9) -0.017(7) -0.022(8)
C148 0.078(8) 0.26(2) 0.135(12) -0.001(12) -0.014(8) -0.048(9)
C149 0.086(6) 0.131(9) 0.088(8) -0.013(6) -0.016(6) -0.012(6)
C150 0.075(6) 0.123(8) 0.098(8) -0.009(6) -0.026(5) -0.004(5)
C151 0.052(4) 0.108(7) 0.074(6) 0.000(5) -0.016(4) 0.006(4)
C152 0.069(5) 0.074(5) 0.097(7) 0.008(5) -0.036(5) 0.010(4)
C153 0.072(5) 0.106(7) 0.085(7) 0.026(5) -0.026(5) -0.010(4)
C154 0.061(4) 0.096(6) 0.073(6) -0.007(5) -0.027(4) 0.008(4)
C155 0.079(5) 0.083(6) 0.087(7) 0.009(5) -0.043(5) 0.013(4)
C156 0.075(5) 0.131(8) 0.070(6) 0.029(6) -0.016(5) 0.000(5)
C157 0.106(7) 0.149(10) 0.117(9) 0.012(7) -0.047(7) 0.033(6)
C158 0.102(7) 0.152(10) 0.135(10) 0.020(8) -0.049(7) 0.035(6)
C159 0.071(5) 0.110(7) 0.103(8) 0.003(6) -0.033(5) -0.007(5)
C160 0.081(6) 0.100(7) 0.121(9) -0.012(6) -0.032(6) -0.013(5)
C161 0.066(5) 0.098(7) 0.103(8) -0.021(6) -0.020(5) -0.008(5)
C162 0.078(6) 0.130(9) 0.122(9) -0.014(7) -0.021(6) -0.020(6)
C163 0.090(7) 0.136(10) 0.138(11) -0.009(8) -0.018(7) -0.025(7)
C164 0.094(7) 0.125(9) 0.149(11) -0.024(8) -0.041(7) 0.013(6)
C165 0.065(5) 0.119(8) 0.128(9) -0.003(7) -0.022(5) -0.014(5)
Cd1 0.0373(2) 0.0344(2) 0.0423(3) -0.00279(18) -0.0230(2) -0.00396(15)
Cd2 0.0351(2) 0.0330(2) 0.0374(3) -0.00357(17) -0.02098(19) -0.00357(15)
N1 0.046(2) 0.033(3) 0.045(3) -0.001(2) -0.018(2) -0.0041(19)
N2 0.042(2) 0.039(3) 0.046(3) -0.005(2) -0.017(2) -0.0049(19)
N3 0.052(3) 0.034(3) 0.051(3) -0.007(2) -0.028(2) 0.001(2)
N4 0.052(3) 0.038(3) 0.052(3) 0.001(2) -0.027(3) -0.006(2)
N5 0.209(9) 0.252(10) 0.164(7) -0.039(8) -0.088(7) 0.122(9)
N6 0.180(8) 0.225(9) 0.131(6) -0.023(7) -0.068(6) 0.085(8)
N7 0.071(5) 0.156(9) 0.120(8) -0.009(7) -0.017(5) -0.022(6)
N8 0.060(6) 0.265(17) 0.138(10) -0.039(10) -0.018(6) 0.003(7)
N9 0.069(5) 0.125(8) 0.231(13) -0.016(8) -0.039(6) 0.003(5)
N10 0.070(5) 0.171(10) 0.199(12) -0.017(9) -0.048(7) -0.005(6)
N11 0.064(5) 0.119(7) 0.159(9) -0.005(6) -0.023(5) -0.006(5)
N12 0.080(7) 0.211(14) 0.214(14) -0.026(11) -0.051(8) 0.003(8)
O1 0.041(2) 0.064(3) 0.050(3) -0.012(2) -0.028(2) -0.0004(17)
O2 0.0289(19) 0.058(3) 0.053(3) -0.007(2) -0.0154(19) -0.0004(16)
O3 0.062(3) 0.069(3) 0.038(3) -0.006(2) -0.026(2) 0.004(2)
O4 0.064(3) 0.095(4) 0.045(3) -0.003(2) -0.031(2) -0.006(2)
O5 0.055(2) 0.096(4) 0.052(3) -0.001(2) -0.029(2) -0.013(2)
O6 0.075(3) 0.064(3) 0.044(3) -0.004(2) -0.032(3) 0.002(2)
O7 0.044(2) 0.069(3) 0.046(3) 0.000(2) -0.027(2) -0.0083(18)
O8 0.030(2) 0.067(3) 0.058(3) -0.011(2) -0.012(2) -0.0056(17)
O10 0.056(6) 0.189(12) 0.032(6) -0.029(6) -0.003(5) 0.035(6)
O9 0.066(7) 0.273(18) 0.039(7) -0.032(9) -0.005(5) 0.041(8)
C13B 0.107(7) 0.108(7) 0.093(9) -0.002(7) -0.035(7) -0.009(6)
C134 0.090(4) 0.093(4) 0.072(5) 0.001(4) -0.026(4) 0.004(3)
C1F 0.092(4) 0.085(4) 0.073(5) 0.001(4) -0.024(3) 0.004(3)
C1E 0.089(3) 0.092(3) 0.078(4) 0.003(3) -0.027(3) 0.006(3)
C1C 0.098(4) 0.095(4) 0.070(5) 0.000(4) -0.025(4) 0.000(3)
C1B 0.103(4) 0.089(4) 0.068(5) -0.002(4) -0.022(4) 0.005(3)
C1A 0.097(4) 0.092(4) 0.074(5) 0.001(4) -0.023(4) 0.010(3)
C1D 0.111(7) 0.105(7) 0.088(9) -0.006(7) -0.032(7) -0.007(6)
C143 0.096(3) 0.103(4) 0.090(4) -0.001(4) -0.032(3) 0.005(3)

loop_
_atom_type_symbol
_atom_type_description
_atom_type_scat_dispersion_real
_atom_type_scat_dispersion_imag
_atom_type_scat_source
C C 0.0030 0.0020 'International Tables Vol C Tables 4.2.6.8 and 6.1.1.4'
H H 0.0000 0.0000 'International Tables Vol C Tables 4.2.6.8 and 6.1.1.4'
Cd Cd -0.8070 1.2020 'International Tables Vol C Tables 4.2.6.8 and 6.1.1.4'
N N 0.0060 0.0030 'International Tables Vol C Tables 4.2.6.8 and 6.1.1.4'
O O 0.0110 0.0060 'International Tables Vol C Tables 4.2.6.8 and 6.1.1.4'

loop_
_geom_angle_atom_site_label_1
_geom_angle_atom_site_label_2
_geom_angle_atom_site_label_3
_geom_angle
_geom_angle_site_symmetry_1
_geom_angle_site_symmetry_3
_geom_angle_publ_flag
N1 C1 C2 122.7(6) . . ?
N1 C1 H1 118.6 . . ?
C2 C1 H1 118.6 . . ?
C3 C2 C1 121.4(5) . . ?
C3 C2 H2 119.3 . . ?
C1 C2 H2 119.3 . . ?
C2 C3 C4 115.6(5) . . ?
C2 C3 C6 120.8(5) . . ?
C4 C3 C6 123.6(6) . . ?
C5 C4 C3 119.5(6) . . ?
C5 C4 H4 120.3 . . ?
C3 C4 H4 120.3 . . ?
N1 C5 C4 125.0(5) . . ?
N1 C5 H5 117.5 . . ?
C4 C5 H5 117.5 . . ?
C7 C6 C3 127.5(6) . . ?
C7 C6 H6 116.2 . . ?
C3 C6 H6 116.2 . . ?
C6 C7 C8 126.2(6) . . ?
C6 C7 H7 116.9 . . ?
C8 C7 H7 116.9 . . ?
C9 C8 C13 118.1(6) . . ?
C9 C8 C7 120.1(6) . . ?
C13 C8 C7 121.8(6) . . ?
C10 C9 C8 124.2(7) . . ?
C10 C9 H9 117.9 . . ?
C8 C9 H9 117.9 . . ?
C9 C10 C11 117.5(6) . . ?
C9 C10 C15 119.1(7) . . ?
C11 C10 C15 123.3(6) . . ?
C12 C11 C10 118.5(6) . . ?
C12 C11 C16 123.5(6) . . ?
C10 C11 C16 118.0(6) . . ?
C11 C12 C13 123.8(7) . . ?
C11 C12 H12 118.1 . . ?
C13 C12 H12 118.1 . . ?
C8 C13 C12 117.8(6) . . ?
C8 C13 C14 122.5(6) . . ?
C12 C13 C14 119.7(7) . . ?
C13 C14 H14A 109.5 . . ?
C13 C14 H14B 109.5 . . ?
H14A C14 H14B 109.5 . . ?
C13 C14 H14C 109.5 . . ?
H14A C14 H14C 109.5 . . ?
H14B C14 H14C 109.5 . . ?
C10 C15 H15A 109.5 . . ?
C10 C15 H15B 109.5 . . ?
H15A C15 H15B 109.5 . . ?
C10 C15 H15C 109.5 . . ?
H15A C15 H15C 109.5 . . ?
H15B C15 H15C 109.5 . . ?
C17 C16 C11 127.7(7) 1_545 . ?
C17 C16 H16 116.1 1_545 . ?
C11 C16 H16 116.1 . . ?
C16 C17 C18 125.3(6) 1_565 . ?
C16 C17 H17 117.3 1_565 . ?
C18 C17 H17 117.3 . . ?
C22 C18 C19 116.4(5) . . ?
C22 C18 C17 120.9(5) . . ?
C19 C18 C17 122.7(6) . . ?
C20 C19 C18 119.7(6) . . ?
C20 C19 H19 120.1 . . ?
C18 C19 H19 120.1 . . ?
N2 C20 C19 123.3(5) . . ?
N2 C20 H20 118.4 . . ?
C19 C20 H20 118.4 . . ?
N2 C21 C22 124.1(5) . . ?
N2 C21 H21 118.0 . . ?
C22 C21 H21 118.0 . . ?
C18 C22 C21 120.0(5) . . ?
C18 C22 H22 120.0 . . ?
C21 C22 H22 120.0 . . ?
O2 C23 O1 122.5(4) . . ?
O2 C23 C24 119.8(5) . . ?
O1 C23 C24 117.7(5) . . ?
C29 C24 C25 119.7(5) . . ?
C29 C24 C23 120.9(5) . . ?
C25 C24 C23 119.4(5) . . ?
C24 C25 C26 119.6(6) . . ?
C24 C25 H25 120.2 . . ?
C26 C25 H25 120.2 . . ?
C27 C26 C25 122.1(6) . . ?
C27 C26 H26 119.0 . . ?
C25 C26 H26 119.0 . . ?
C26 C27 C28 116.9(5) . . ?
C26 C27 C30 122.5(6) . . ?
C28 C27 C30 120.7(6) . . ?
C29 C28 C27 121.9(6) . . ?
C29 C28 H28 119.1 . . ?
C27 C28 H28 119.1 . . ?
C24 C29 C28 119.8(5) . . ?
C24 C29 H29 120.1 . . ?
C28 C29 H29 120.1 . . ?
C30 C30 C27 126.7(9) 2_565 . ?
C30 C30 H30 116.7 2_565 . ?
C27 C30 H30 116.7 . . ?
C31 C31 C32 127.9(15) 2_666 . ?
C31 C31 H31 116.1 2_666 . ?
C32 C31 H31 116.1 . . ?
C37 C32 C33 119.6(8) . . ?
C37 C32 C31 114.6(9) . . ?
C33 C32 C31 125.8(10) . . ?
C32 C33 C34 120.6(9) . . ?
C32 C33 H33 119.7 . . ?
C34 C33 H33 119.7 . . ?
C35 C34 C33 119.3(8) . . ?
C35 C34 H34 120.4 . . ?
C33 C34 H34 120.4 . . ?
C34 C35 C36 119.2(6) . . ?
C34 C35 C38 121.1(6) . . ?
C36 C35 C38 119.6(6) . . ?
C35 C36 C37 121.2(8) . . ?
C35 C36 H36 119.4 . . ?
C37 C36 H36 119.4 . . ?
C32 C37 C36 120.1(9) . . ?
C32 C37 H37 119.9 . . ?
C36 C37 H37 119.9 . . ?
O3 C38 O4 122.0(5) . . ?
O3 C38 C35 119.5(5) . . ?
N4 C39 C40 124.3(5) . . ?
N4 C39 H39 117.9 . . ?
C40 C39 H39 117.9 . . ?
C39 C40 C41 120.0(6) . . ?
C39 C40 H40 120.0 . . ?
C41 C40 H40 120.0 . . ?
C42 C41 C40 116.1(5) . . ?
C42 C41 C44 120.4(5) . . ?
C40 C41 C44 123.5(6) . . ?
C41 C42 C43 120.6(5) . . ?
C41 C42 H42 119.7 . . ?
C43 C42 H42 119.7 . . ?
N4 C43 C42 123.2(5) . . ?
N4 C43 H43 118.4 . . ?
C42 C43 H43 118.4 . . ?
C45 C44 C41 126.8(6) . . ?
C45 C44 H44 116.6 . . ?
C41 C44 H44 116.6 . . ?
C44 C45 C46 124.7(6) . . ?
C44 C45 H45 117.7 . . ?
C46 C45 H45 117.7 . . ?
C51 C46 C47 117.2(5) . . ?
C51 C46 C45 121.2(6) . . ?
C47 C46 C45 121.6(6) . . ?
C48 C47 C46 118.1(6) . . ?
C48 C47 C60 120.5(6) . . ?
C46 C47 C60 121.4(5) . . ?
C47 C48 C49 123.4(6) . . ?
C47 C48 H48 118.3 . . ?
C49 C48 H48 118.3 . . ?
C48 C49 C50 118.6(6) . . ?
C48 C49 C52 121.1(6) . . ?
C50 C49 C52 120.3(6) . . ?
C51 C50 C49 117.8(6) . . ?
C51 C50 C59 120.1(6) . . ?
C49 C50 C59 122.1(6) . . ?
C50 C51 C46 124.9(6) . . ?
C50 C51 H51 117.6 . . ?
C46 C51 H51 117.6 . . ?
C53 C52 C49 129.5(6) . . ?
C53 C52 H52 115.2 . . ?
C49 C52 H52 115.2 . . ?
C52 C53 C54 124.1(6) . . ?
C52 C53 H53 118.0 . . ?
C54 C53 H53 118.0 . . ?
C58 C54 C55 115.8(5) . . ?
C58 C54 C53 124.5(6) . . ?
C55 C54 C53 119.7(5) . . ?
C56 C55 C54 120.0(5) . . ?
C56 C55 H55 120.0 . . ?
C54 C55 H55 120.0 . . ?
N3 C56 C55 123.8(5) . . ?
N3 C56 H56 118.1 . . ?
C55 C56 H56 118.1 . . ?
N3 C57 C58 125.2(5) . . ?
N3 C57 H57 117.4 . . ?
C58 C57 H57 117.4 . . ?
C57 C58 C54 119.6(6) . . ?
C57 C58 H58 120.2 . . ?
C54 C58 H58 120.2 . . ?
C50 C59 H59A 109.5 . . ?
C50 C59 H59B 109.5 . . ?
H59A C59 H59B 109.5 . . ?
C50 C59 H59C 109.5 . . ?
H59A C59 H59C 109.5 . . ?
H59B C59 H59C 109.5 . . ?
C47 C60 H60A 109.5 . . ?
C47 C60 H60B 109.5 . . ?
H60A C60 H60B 109.5 . . ?
C47 C60 H60C 109.5 . . ?
H60A C60 H60C 109.5 . . ?
H60B C60 H60C 109.5 . . ?
O8 C61 O7 122.4(4) . . ?
O8 C61 C62 119.5(5) . . ?
O7 C61 C62 118.0(5) . . ?
C63 C62 C67 119.9(5) . . ?
C63 C62 C61 121.0(5) . . ?
C67 C62 C61 119.2(5) . . ?
C62 C63 C64 119.9(6) . . ?
C62 C63 H63 120.1 . . ?
C64 C63 H63 120.1 . . ?
C65 C64 C63 120.6(6) . . ?
C65 C64 H64 119.7 . . ?
C63 C64 H64 119.7 . . ?
C64 C65 C66 118.8(6) . . ?
C64 C65 C68 119.1(7) . . ?
C66 C65 C68 122.1(7) . . ?
C65 C66 C67 120.7(6) . . ?
C65 C66 H66 119.6 . . ?
C67 C66 H66 119.6 . . ?
C62 C67 C66 120.1(7) . . ?
C62 C67 H67 120.0 . . ?
C66 C67 H67 120.0 . . ?
C68 C68 C65 125.8(10) 2_656 . ?
C68 C68 H68 117.1 2_656 . ?
C65 C68 H68 117.1 . . ?
C69 C69 C70 126.4(10) 2 . ?
C69 C69 H69 116.8 2 . ?
C70 C69 H69 116.8 . . ?
C71 C70 C75 117.8(6) . . ?
C71 C70 C69 118.4(7) . . ?
C75 C70 C69 123.7(8) . . ?
C70 C71 C72 121.3(7) . . ?
C70 C71 H71 119.3 . . ?
C72 C71 H71 119.3 . . ?
C71 C72 C73 121.5(7) . . ?
C71 C72 H72 119.3 . . ?
C73 C72 H72 119.3 . . ?
C74 C73 C72 118.6(6) . . ?
C74 C73 C76 120.0(6) . . ?
C72 C73 C76 121.3(6) . . ?
C73 C74 C75 120.4(6) . . ?
C73 C74 H74 119.8 . . ?
C75 C74 H74 119.8 . . ?
C74 C75 C70 120.4(7) . . ?
C74 C75 H75 119.8 . . ?
C70 C75 H75 119.8 . . ?
O5 C76 O6 123.5(6) . . ?
O5 C76 C73 118.1(6) . . ?
O6 C76 C73 118.4(6) . . ?
N12 C77 C78 123.2(13) . . ?
N12 C77 H77 118.4 . . ?
C78 C77 H77 118.4 . . ?
C79 C78 C77 119.9(12) . . ?
C79 C78 H78 120.0 . . ?
C77 C78 H78 120.0 . . ?
C78 C79 C80 114.6(10) . . ?
C78 C79 C82 120.5(10) . . ?
C80 C79 C82 124.9(9) . . ?
C79 C80 C81 121.7(12) . . ?
C79 C80 H80 119.1 . . ?
C81 C80 H80 119.1 . . ?
N12 C81 C80 124.5(14) . . ?
N12 C81 H81 117.8 . . ?
C80 C81 H81 117.8 . . ?
C83 C82 C79 126.8(9) . . ?
C83 C82 H82 116.6 . . ?
C79 C82 H82 116.6 . . ?
C82 C83 C84 128.8(8) . . ?
C82 C83 H83 115.6 . . ?
C84 C83 H83 115.6 . . ?
C85 C84 C89 119.2(7) . . ?
C85 C84 C83 120.4(7) . . ?
C89 C84 C83 120.3(7) . . ?
C86 C85 C84 123.1(7) . . ?
C86 C85 H85 118.4 . . ?
C84 C85 H85 118.4 . . ?
C85 C86 C87 118.1(7) . . ?
C85 C86 C91 120.1(7) . . ?
C87 C86 C91 121.8(7) . . ?
C88 C87 C86 117.8(7) . . ?
C88 C87 C92 121.9(7) . . ?
C86 C87 C92 120.3(7) . . ?
C89 C88 C87 124.8(7) . . ?
C89 C88 H88 117.6 . . ?
C87 C88 H88 117.6 . . ?
C88 C89 C84 117.0(7) . . ?
C88 C89 C90 120.3(7) . . ?
C84 C89 C90 122.8(7) . . ?
C89 C90 H90A 109.5 . . ?
C89 C90 H90B 109.5 . . ?
H90A C90 H90B 109.5 . . ?
C89 C90 H90C 109.5 . . ?
H90A C90 H90C 109.5 . . ?
H90B C90 H90C 109.5 . . ?
C86 C91 H91A 109.5 . . ?
C86 C91 H91B 109.5 . . ?
H91A C91 H91B 109.5 . . ?
C86 C91 H91C 109.5 . . ?
H91A C91 H91C 109.5 . . ?
H91B C91 H91C 109.5 . . ?
C93 C92 C87 128.0(8) . . ?
C93 C92 H92 116.0 . . ?
C87 C92 H92 116.0 . . ?
C92 C93 C94 126.2(8) . . ?
C92 C93 H93 116.9 . . ?
C94 C93 H93 116.9 . . ?
C98 C94 C95 115.8(8) . . ?
C98 C94 C93 120.6(9) . . ?
C95 C94 C93 123.6(8) . . ?
C96 C95 C94 120.2(9) . . ?
C96 C95 H95 119.9 . . ?
C94 C95 H95 119.9 . . ?
N11 C96 C95 124.3(10) . . ?
N11 C96 H96 117.9 . . ?
C95 C96 H96 117.9 . . ?
N11 C97 C98 124.8(9) . . ?
N11 C97 H97 117.6 . . ?
C98 C97 H97 117.6 . . ?
C94 C98 C97 119.6(10) . . ?
C94 C98 H98 120.2 . . ?
C97 C98 H98 120.2 . . ?
N9 C99 C100 125.6(10) . . ?
N9 C99 H99 117.2 . . ?
C100 C99 H99 117.2 . . ?
C101 C100 C99 118.7(10) . . ?
C101 C100 H100 120.6 . . ?
C99 C100 H100 120.6 . . ?
C100 C101 C102 115.6(8) . . ?
C100 C101 C104 119.6(10) . . ?
C102 C101 C104 124.7(8) . . ?
C103 C102 C101 120.6(9) . . ?
C103 C102 H102 119.7 . . ?
C101 C102 H102 119.7 . . ?
N9 C103 C102 124.9(11) . . ?
N9 C103 H103 117.6 . . ?
C102 C103 H103 117.6 . . ?
C105 C104 C101 125.0(9) . . ?
C105 C104 H104 117.5 . . ?
C101 C104 H104 117.5 . . ?
C104 C105 C106 127.5(9) . . ?
C104 C105 H105 116.3 . . ?
C106 C105 H105 116.3 . . ?
C107 C106 C111 117.9(7) . . ?
C107 C106 C105 121.9(7) . . ?
C111 C106 C105 120.2(8) . . ?
C108 C107 C106 124.3(7) . . ?
C108 C107 H107 117.8 . . ?
C106 C107 H107 117.8 . . ?
C107 C108 C109 118.0(7) . . ?
C107 C108 C113 120.5(7) . . ?
C109 C108 C113 121.6(7) . . ?
C110 C109 C108 116.9(7) . . ?
C110 C109 C114 122.1(7) . . ?
C108 C109 C114 121.0(7) . . ?
C111 C110 C109 124.8(7) . . ?
C111 C110 H110 117.6 . . ?
C109 C110 H110 117.6 . . ?
C110 C111 C106 118.0(7) . . ?
C110 C111 C112 119.8(7) . . ?
C106 C111 C112 122.1(7) . . ?
C111 C112 H11A 109.5 . . ?
C111 C112 H11B 109.5 . . ?
H11A C112 H11B 109.5 . . ?
C111 C112 H11C 109.5 . . ?
H11A C112 H11C 109.5 . . ?
H11B C112 H11C 109.5 . . ?
C108 C113 H11D 109.5 . . ?
C108 C113 H11E 109.5 . . ?
H11D C113 H11E 109.5 . . ?
C108 C113 H11F 109.5 . . ?
H11D C113 H11F 109.5 . . ?
H11E C113 H11F 109.5 . . ?
C115 C114 C109 126.5(8) . . ?
C115 C114 H114 116.7 . . ?
C109 C114 H114 116.7 . . ?
C114 C115 C116 126.5(9) . . ?
C114 C115 H115 116.7 . . ?
C116 C115 H115 116.7 . . ?
C117 C116 C120 117.1(9) . . ?
C117 C116 C115 124.5(8) . . ?
C120 C116 C115 118.4(10) . . ?
C116 C117 C118 120.6(10) . . ?
C116 C117 H117 119.7 . . ?
C118 C117 H117 119.7 . . ?
N10 C118 C117 124.7(12) . . ?
N10 C118 H118 117.6 . . ?
C117 C118 H118 117.6 . . ?
N10 C119 C120 124.3(11) . . ?
N10 C119 H119 117.8 . . ?
C120 C119 H119 117.8 . . ?
C116 C120 C119 117.6(11) . . ?
C116 C120 H120 121.2 . . ?
C119 C120 H120 121.2 . . ?
N6 C121 C122 121.1(19) . . ?
N6 C121 H121 119.5 . . ?
C122 C121 H121 119.5 . . ?
C121 C122 C123 121.9(16) . . ?
C121 C122 H122 119.0 . . ?
C123 C122 H122 119.0 . . ?
C124 C123 C122 117.7(11) . . ?
C124 C123 C126 119.2(13) . . ?
C122 C123 C126 123.1(13) . . ?
C123 C124 C125 119.8(15) . . ?
C123 C124 H124 120.1 . . ?
C125 C124 H124 120.1 . . ?
N6 C125 C124 115.5(17) . . ?
N6 C125 H125 122.3 . . ?
C124 C125 H125 122.3 . . ?
C127 C126 C123 143.3(14) . . ?
C127 C126 H126 108.3 . . ?
C123 C126 H126 108.3 . . ?
C126 C127 C128 142.6(13) . . ?
C126 C127 C1A 127.2(12) . . ?
C126 C127 H127 108.7 . . ?
C128 C127 H127 108.7 . . ?
C126 C127 H12A 116.4 . . ?
C1A C127 H12A 116.4 . . ?
C128 C133 C132 120.0 . . ?
C128 C133 C13A 124.9(9) . . ?
C132 C133 C13A 115.0(9) . . ?
C129 C128 C133 120.0 . . ?
C129 C128 C127 115.1(9) . . ?
C133 C128 C127 124.9(9) . . ?
C128 C129 C130 120.0 . . ?
C128 C129 H129 120.0 . . ?
C130 C129 H129 120.0 . . ?
C131 C130 C129 120.0 . . ?
C131 C130 C135 122.0(9) . . ?
C129 C130 C135 118.0(9) . . ?
C130 C131 C132 120.0 . . ?
C130 C131 C143 150.6(7) . . ?
C132 C131 C143 86.8(5) . . ?
C131 C132 C133 120.0 . . ?
C131 C132 H132 120.0 . . ?
C133 C132 H132 120.0 . . ?
C133 C13A H13A 109.5 . . ?
C133 C13A H13B 109.5 . . ?
H13A C13A H13B 109.5 . . ?
C133 C13A H13C 109.5 . . ?
H13A C13A H13C 109.5 . . ?
H13B C13A H13C 109.5 . . ?
C130 C135 H13D 109.5 . . ?
C130 C135 H13E 109.5 . . ?
H13D C135 H13E 109.5 . . ?
C130 C135 H13F 109.5 . . ?
H13D C135 H13F 109.5 . . ?
H13E C135 H13F 109.5 . . ?
C137 C136 C1E 123.9(11) . . ?
C137 C136 H136 118.1 . . ?
C1E C136 H136 118.1 . . ?
C143 C137 C138 154.7(15) . . ?
C136 C137 C138 157.3(14) . . ?
C136 C137 H13G 101.3 . . ?
C138 C137 H13G 101.3 . . ?
C143 C137 H137 102.6 . . ?
C138 C137 H137 102.6 . . ?
C142 C138 C137 129.1(15) . . ?
C142 C138 C139 117.9(11) . . ?
C137 C138 C139 113.0(14) . . ?
C140 C139 C138 122.3(18) . . ?
C140 C139 H139 118.8 . . ?
C138 C139 H139 118.8 . . ?
N5 C140 C139 122(2) . . ?
N5 C140 H140 119.2 . . ?
C139 C140 H140 119.2 . . ?
N5 C141 C142 116.8(17) . . ?
N5 C141 H141 121.6 . . ?
C142 C141 H141 121.6 . . ?
C138 C142 C141 119.2(16) . . ?
C138 C142 H142 120.4 . . ?
C141 C142 H142 120.4 . . ?
N8 C144 C145 125.4(14) . . ?
N8 C144 H144 117.3 . . ?
C145 C144 H144 117.3 . . ?
C146 C145 C144 118.2(12) . . ?
C146 C145 H145 120.9 . . ?
C144 C145 H145 120.9 . . ?
C145 C146 C147 117.1(10) . . ?
C145 C146 C149 125.5(11) . . ?
C147 C146 C149 117.4(11) . . ?
C146 C147 C148 118.6(13) . . ?
C146 C147 H147 120.7 . . ?
C148 C147 H147 120.7 . . ?
N8 C148 C147 126.8(15) . . ?
N8 C148 H148 116.6 . . ?
C147 C148 H148 116.6 . . ?
C150 C149 C146 125.8(11) . . ?
C150 C149 H149 117.1 . . ?
C146 C149 H149 117.1 . . ?
C149 C150 C151 125.2(10) . . ?
C149 C150 H150 117.4 . . ?
C151 C150 H150 117.4 . . ?
C152 C151 C156 118.9(7) . . ?
C152 C151 C150 119.1(8) . . ?
C156 C151 C150 122.0(8) . . ?
C151 C152 C153 117.6(7) . . ?
C151 C152 C158 125.2(7) . . ?
C153 C152 C158 116.9(8) . . ?
C154 C153 C152 123.6(8) . . ?
C154 C153 H153 118.2 . . ?
C152 C153 H153 118.2 . . ?
C155 C154 C153 118.4(7) . . ?
C155 C154 C159 120.0(7) . . ?
C153 C154 C159 121.7(8) . . ?
C154 C155 C156 118.5(7) . . ?
C154 C155 C157 124.1(8) . . ?
C156 C155 C157 117.1(8) . . ?
C151 C156 C155 123.0(8) . . ?
C151 C156 H156 118.5 . . ?
C155 C156 H156 118.5 . . ?
C155 C157 H15D 109.5 . . ?
C155 C157 H15E 109.5 . . ?
H15D C157 H15E 109.5 . . ?
C155 C157 H15F 109.5 . . ?
H15D C157 H15F 109.5 . . ?
H15E C157 H15F 109.5 . . ?
C152 C158 H15G 109.5 . . ?
C152 C158 H15H 109.5 . . ?
H15G C158 H15H 109.5 . . ?
C152 C158 H15I 109.5 . . ?
H15G C158 H15I 109.5 . . ?
H15H C158 H15I 109.5 . . ?
C160 C159 C154 126.3(9) . . ?
C160 C159 H159 116.9 . . ?
C154 C159 H159 116.9 . . ?
C159 C160 C161 124.7(10) . . ?
C159 C160 H160 117.7 . . ?
C161 C160 H160 117.7 . . ?
C165 C161 C162 116.9(9) . . ?
C165 C161 C160 125.1(9) . . ?
C162 C161 C160 118.0(9) . . ?
C161 C162 C163 119.3(11) . . ?
C161 C162 H162 120.4 . . ?
C163 C162 H162 120.4 . . ?
N7 C163 C162 124.8(11) . . ?
N7 C163 H163 117.6 . . ?
C162 C163 H163 117.6 . . ?
N7 C164 C165 123.4(11) . . ?
N7 C164 H164 118.3 . . ?
C165 C164 H164 118.3 . . ?
C161 C165 C164 119.9(9) . . ?
C161 C165 H165 120.0 . . ?
C164 C165 H165 120.0 . . ?
N3 Cd1 O7 96.08(14) 1_545 . ?
N3 Cd1 N4 170.56(17) 1_545 . ?
O7 Cd1 N4 89.18(14) . . ?
N3 Cd1 O8 86.46(15) 1_545 2_556 ?
O7 Cd1 O8 126.59(14) . 2_556 ?
N4 Cd1 O8 84.11(15) . 2_556 ?
N3 Cd1 O5 87.76(16) 1_545 . ?
O7 Cd1 O5 89.27(14) . . ?
N4 Cd1 O5 100.17(17) . . ?
O8 Cd1 O5 144.08(13) 2_556 . ?
N3 Cd1 O6 87.75(15) 1_545 . ?
O7 Cd1 O6 143.31(16) . . ?
N4 Cd1 O6 92.71(15) . . ?
O8 Cd1 O6 90.01(15) 2_556 . ?
O5 Cd1 O6 54.33(14) . . ?
N3 Cd1 O8 87.07(14) 1_545 . ?
O7 Cd1 O8 49.30(13) . . ?
N4 Cd1 O8 90.47(14) . . ?
O8 Cd1 O8 77.76(12) 2_556 . ?
O5 Cd1 O8 137.27(12) . . ?
O6 Cd1 O8 166.98(13) . . ?
N2 Cd2 N1 172.16(16) . . ?
N2 Cd2 O1 93.79(14) . . ?
N1 Cd2 O1 90.58(14) . . ?
N2 Cd2 O2 88.11(14) . 2_665 ?
N1 Cd2 O2 84.07(15) . 2_665 ?
O1 Cd2 O2 127.86(13) . 2_665 ?
N2 Cd2 O4 89.07(16) . . ?
N1 Cd2 O4 97.58(16) . . ?
O1 Cd2 O4 88.22(14) . . ?
O2 Cd2 O4 143.92(13) 2_665 . ?
N2 Cd2 O3 89.49(15) . . ?
N1 Cd2 O3 90.99(15) . . ?
O1 Cd2 O3 142.63(15) . . ?
O2 Cd2 O3 89.42(14) 2_665 . ?
O4 Cd2 O3 54.58(14) . . ?
N2 Cd2 O2 93.56(14) . . ?
N1 Cd2 O2 84.13(14) . . ?
O1 Cd2 O2 50.97(12) . . ?
O2 Cd2 O2 76.90(11) 2_665 . ?
O4 Cd2 O2 139.19(12) . . ?
O3 Cd2 O2 165.86(13) . . ?
C5 N1 C1 115.8(5) . . ?
C5 N1 Cd2 119.1(4) . . ?
C1 N1 Cd2 125.0(4) . . ?
C21 N2 C20 116.4(5) . . ?
C21 N2 Cd2 122.3(4) . . ?
C20 N2 Cd2 120.9(3) . . ?
C57 N3 C56 115.6(5) . . ?
C57 N3 Cd1 121.7(4) . 1_565 ?
C56 N3 Cd1 122.7(4) . 1_565 ?
C43 N4 C39 115.9(5) . . ?
C43 N4 Cd1 125.5(4) . . ?
C39 N4 Cd1 118.6(3) . . ?
C140 N5 C141 122.1(16) . . ?
C121 N6 C125 123.7(16) . . ?
C163 N7 C164 115.8(10) . . ?
C148 N8 C144 113.8(12) . . ?
C103 N9 C99 114.5(9) . . ?
C118 N10 C119 115.4(10) . . ?
C97 N11 C96 115.3(8) . . ?
C81 N12 C77 116.0(13) . . ?
C23 O1 Cd2 102.5(3) . . ?
C23 O2 Cd2 172.7(3) . 2_665 ?
C23 O2 Cd2 83.5(3) . . ?
Cd2 O2 Cd2 103.10(11) 2_665 . ?
C38 O3 Cd2 91.5(3) . . ?
C38 O4 Cd2 91.9(4) . . ?
C76 O5 Cd1 91.2(4) . . ?
C76 O6 Cd1 90.8(4) . . ?
C61 O7 Cd1 105.9(3) . . ?
C61 O8 Cd1 167.4(3) . 2_556 ?
C61 O8 Cd1 81.8(3) . . ?
Cd1 O8 Cd1 102.25(12) 2_556 . ?
H10A O10 H10B 104.5 . . ?
H9A O9 H9B 115.1 . . ?
C134 C13B H13H 109.5 . . ?
C134 C13B H13I 109.5 . . ?
H13H C13B H13I 109.5 . . ?
C134 C13B H13J 109.5 . . ?
H13H C13B H13J 109.5 . . ?
H13I C13B H13J 109.5 . . ?
C1F C134 C1A 120.0 . . ?
C1F C134 C13B 98.5(6) . . ?
C1A C134 C13B 141.5(6) . . ?
C1E C1F C134 120.0 . . ?
C1E C1F H1F 120.0 . . ?
C134 C1F H1F 120.0 . . ?
C1F C1E C1C 120.0 . . ?
C1F C1E C136 86.9(7) . . ?
C1C C1E C136 152.9(8) . . ?
C1B C1C C1E 120.0 . . ?
C1B C1C C1D 97.6(6) . . ?
C1E C1C C1D 142.4(6) . . ?
C1A C1B C1C 120.0 . . ?
C1A C1B H1B 120.0 . . ?
C1C C1B H1B 120.0 . . ?
C1B C1A C134 120.0 . . ?
C1B C1A C127 93.4(8) . . ?
C134 C1A C127 146.5(8) . . ?
C1C C1D H1DA 109.5 . . ?
C1C C1D H1DB 109.5 . . ?
H1DA C1D H1DB 109.5 . . ?
C1C C1D H1DC 109.5 . . ?
H1DA C1D H1DC 109.5 . . ?
H1DB C1D H1DC 109.5 . . ?
C137 C143 C131 136.6(12) . . ?
C137 C143 H143 111.7 . . ?
C131 C143 H143 111.7 . . ?

loop_
_geom_bond_atom_site_label_1
_geom_bond_atom_site_label_2
_geom_bond_distance
_geom_bond_site_symmetry_2
_geom_bond_publ_flag
C1 N1 1.332(6) . ?
C1 C2 1.378(8) . ?
C1 H1 0.9300 . ?
C2 C3 1.367(9) . ?
C2 H2 0.9300 . ?
C3 C4 1.386(8) . ?
C3 C6 1.456(8) . ?
C4 C5 1.370(8) . ?
C4 H4 0.9300 . ?
C5 N1 1.319(7) . ?
C5 H5 0.9300 . ?
C6 C7 1.314(9) . ?
C6 H6 0.9300 . ?
C7 C8 1.478(8) . ?
C7 H7 0.9300 . ?
C8 C9 1.384(8) . ?
C8 C13 1.395(9) . ?
C9 C10 1.375(8) . ?
C9 H9 0.9300 . ?
C10 C11 1.407(9) . ?
C10 C15 1.489(9) . ?
C11 C12 1.367(8) . ?
C11 C16 1.478(8) . ?
C12 C13 1.394(8) . ?
C12 H12 0.9300 . ?
C13 C14 1.521(9) . ?
C14 H14A 0.9600 . ?
C14 H14B 0.9600 . ?
C14 H14C 0.9600 . ?
C15 H15A 0.9600 . ?
C15 H15B 0.9600 . ?
C15 H15C 0.9600 . ?
C16 C17 1.295(9) 1_545 ?
C16 H16 0.9300 . ?
C17 C18 1.480(8) . ?
C17 H17 0.9300 . ?
C18 C22 1.365(8) . ?
C18 C19 1.397(8) . ?
C19 C20 1.363(8) . ?
C19 H19 0.9300 . ?
C20 N2 1.341(7) . ?
C20 H20 0.9300 . ?
C21 N2 1.315(6) . ?
C21 C22 1.372(8) . ?
C21 H21 0.9300 . ?
C22 H22 0.9300 . ?
C23 O2 1.245(6) . ?
C23 O1 1.255(6) . ?
C23 C24 1.506(6) . ?
C24 C29 1.376(8) . ?
C24 C25 1.380(8) . ?
C25 C26 1.381(7) . ?
C25 H25 0.9300 . ?
C26 C27 1.381(9) . ?
C26 H26 0.9300 . ?
C27 C28 1.392(8) . ?
C27 C30 1.473(7) . ?
C28 C29 1.377(7) . ?
C28 H28 0.9300 . ?
C29 H29 0.9300 . ?
C30 C30 1.290(12) 2_565 ?
C30 H30 0.9300 . ?
C31 C31 1.219(9) 2_666 ?
C31 C32 1.495(11) . ?
C31 H31 0.9300 . ?
C32 C37 1.358(13) . ?
C32 C33 1.374(12) . ?
C33 C34 1.415(10) . ?
C33 H33 0.9300 . ?
C34 C35 1.364(9) . ?
C34 H34 0.9300 . ?
C35 C36 1.382(9) . ?
C35 C38 1.508(8) . ?
C36 C37 1.384(10) . ?
C36 H36 0.9300 . ?
C37 H37 0.9300 . ?
C38 O3 1.255(7) . ?
C38 O4 1.256(7) . ?
C39 N4 1.335(7) . ?
C39 C40 1.370(8) . ?
C39 H39 0.9300 . ?
C40 C41 1.372(8) . ?
C40 H40 0.9300 . ?
C41 C42 1.371(8) . ?
C41 C44 1.468(8) . ?
C42 C43 1.389(8) . ?
C42 H42 0.9300 . ?
C43 N4 1.317(6) . ?
C43 H43 0.9300 . ?
C44 C45 1.330(9) . ?
C44 H44 0.9300 . ?
C45 C46 1.465(8) . ?
C45 H45 0.9300 . ?
C46 C51 1.391(8) . ?
C46 C47 1.413(9) . ?
C47 C48 1.391(8) . ?
C47 C60 1.502(8) . ?
C48 C49 1.393(8) . ?
C48 H48 0.9300 . ?
C49 C50 1.397(9) . ?
C49 C52 1.468(8) . ?
C50 C51 1.378(8) . ?
C50 C59 1.506(8) . ?
C51 H51 0.9300 . ?
C52 C53 1.308(9) . ?
C52 H52 0.9300 . ?
C53 C54 1.470(8) . ?
C53 H53 0.9300 . ?
C54 C58 1.379(8) . ?
C54 C55 1.390(8) . ?
C55 C56 1.362(8) . ?
C55 H55 0.9300 . ?
C56 N3 1.331(6) . ?
C56 H56 0.9300 . ?
C57 N3 1.312(7) . ?
C57 C58 1.358(8) . ?
C57 H57 0.9300 . ?
C58 H58 0.9300 . ?
C59 H59A 0.9600 . ?
C59 H59B 0.9600 . ?
C59 H59C 0.9600 . ?
C60 H60A 0.9600 . ?
C60 H60B 0.9600 . ?
C60 H60C 0.9600 . ?
C61 O8 1.233(6) . ?
C61 O7 1.242(6) . ?
C61 C62 1.513(6) . ?
C62 C63 1.355(8) . ?
C62 C67 1.377(8) . ?
C63 C64 1.405(8) . ?
C63 H63 0.9300 . ?
C64 C65 1.371(9) . ?
C64 H64 0.9300 . ?
C65 C66 1.372(10) . ?
C65 C68 1.483(8) . ?
C66 C67 1.387(8) . ?
C66 H66 0.9300 . ?
C67 H67 0.9300 . ?
C68 C68 1.319(14) 2_656 ?
C68 H68 0.9300 . ?
C69 C69 1.306(15) 2 ?
C69 C70 1.487(9) . ?
C69 H69 0.9300 . ?
C70 C71 1.356(10) . ?
C70 C75 1.409(10) . ?
C71 C72 1.379(9) . ?
C71 H71 0.9300 . ?
C72 C73 1.381(8) . ?
C72 H72 0.9300 . ?
C73 C74 1.361(9) . ?
C73 C76 1.504(8) . ?
C74 C75 1.403(9) . ?
C74 H74 0.9300 . ?
C75 H75 0.9300 . ?
C76 O5 1.248(7) . ?
C76 O6 1.249(7) . ?
C77 N12 1.304(15) . ?
C77 C78 1.430(14) . ?
C77 H77 0.9300 . ?
C78 C79 1.359(12) . ?
C78 H78 0.9300 . ?
C79 C80 1.361(13) . ?
C79 C82 1.459(10) . ?
C80 C81 1.377(13) . ?
C80 H80 0.9300 . ?
C81 N12 1.287(15) . ?
C81 H81 0.9300 . ?
C82 C83 1.300(10) . ?
C82 H82 0.9300 . ?
C83 C84 1.473(9) . ?
C83 H83 0.9300 . ?
C84 C85 1.391(10) . ?
C84 C89 1.406(10) . ?
C85 C86 1.369(10) . ?
C85 H85 0.9300 . ?
C86 C87 1.412(10) . ?
C86 C91 1.523(10) . ?
C87 C88 1.387(10) . ?
C87 C92 1.468(10) . ?
C88 C89 1.364(9) . ?
C88 H88 0.9300 . ?
C89 C90 1.509(10) . ?
C90 H90A 0.9600 . ?
C90 H90B 0.9600 . ?
C90 H90C 0.9600 . ?
C91 H91A 0.9600 . ?
C91 H91B 0.9600 . ?
C91 H91C 0.9600 . ?
C92 C93 1.306(10) . ?
C92 H92 0.9300 . ?
C93 C94 1.456(10) . ?
C93 H93 0.9300 . ?
C94 C98 1.377(11) . ?
C94 C95 1.389(11) . ?
C95 C96 1.383(11) . ?
C95 H95 0.9300 . ?
C96 N11 1.324(11) . ?
C96 H96 0.9300 . ?
C97 N11 1.323(12) . ?
C97 C98 1.392(12) . ?
C97 H97 0.9300 . ?
C98 H98 0.9300 . ?
C99 N9 1.326(13) . ?
C99 C100 1.398(12) . ?
C99 H99 0.9300 . ?
C100 C101 1.381(11) . ?
C100 H100 0.9300 . ?
C101 C102 1.387(12) . ?
C101 C104 1.469(11) . ?
C102 C103 1.378(12) . ?
C102 H102 0.9300 . ?
C103 N9 1.312(12) . ?
C103 H103 0.9300 . ?
C104 C105 1.314(10) . ?
C104 H104 0.9300 . ?
C105 C106 1.456(10) . ?
C105 H105 0.9300 . ?
C106 C107 1.384(10) . ?
C106 C111 1.392(10) . ?
C107 C108 1.378(10) . ?
C107 H107 0.9300 . ?
C108 C109 1.412(10) . ?
C108 C113 1.519(10) . ?
C109 C110 1.387(10) . ?
C109 C114 1.458(10) . ?
C110 C111 1.375(10) . ?
C110 H110 0.9300 . ?
C111 C112 1.526(11) . ?
C112 H11A 0.9600 . ?
C112 H11B 0.9600 . ?
C112 H11C 0.9600 . ?
C113 H11D 0.9600 . ?
C113 H11E 0.9600 . ?
C113 H11F 0.9600 . ?
C114 C115 1.308(10) . ?
C114 H114 0.9300 . ?
C115 C116 1.485(11) . ?
C115 H115 0.9300 . ?
C116 C117 1.357(12) . ?
C116 C120 1.380(12) . ?
C117 C118 1.370(12) . ?
C117 H117 0.9300 . ?
C118 N10 1.295(13) . ?
C118 H118 0.9300 . ?
C119 N10 1.335(13) . ?
C119 C120 1.405(13) . ?
C119 H119 0.9300 . ?
C120 H120 0.9300 . ?
C121 N6 1.296(19) . ?
C121 C122 1.346(16) . ?
C121 H121 0.9300 . ?
C122 C123 1.365(16) . ?
C122 H122 0.9300 . ?
C123 C124 1.357(16) . ?
C123 C126 1.385(12) . ?
C124 C125 1.487(17) . ?
C124 H124 0.9300 . ?
C125 N6 1.334(19) . ?
C125 H125 0.9300 . ?
C126 C127 1.193(7) . ?
C126 H126 0.9300 . ?
C127 C128 1.430(11) . ?
C127 C1A 1.548(12) . ?
C127 H127 0.9300 . ?
C127 H12A 0.9300 . ?
C133 C128 1.3900 . ?
C133 C132 1.3900 . ?
C133 C13A 1.545(8) . ?
C128 C129 1.3900 . ?
C129 C130 1.3900 . ?
C129 H129 0.9300 . ?
C130 C131 1.3900 . ?
C130 C135 1.557(8) . ?
C131 C132 1.3900 . ?
C131 C143 1.588(8) . ?
C132 H132 0.9300 . ?
C13A H13A 0.9600 . ?
C13A H13B 0.9600 . ?
C13A H13C 0.9600 . ?
C135 H13D 0.9600 . ?
C135 H13E 0.9600 . ?
C135 H13F 0.9600 . ?
C136 C137 1.250(6) . ?
C136 C1E 1.578(8) . ?
C136 H136 0.9300 . ?
C137 C143 1.176(6) . ?
C137 C138 1.346(11) . ?
C137 H13G 0.9300 . ?
C137 H137 0.9300 . ?
C138 C142 1.340(18) . ?
C138 C139 1.388(19) . ?
C139 C140 1.304(16) . ?
C139 H139 0.9300 . ?
C140 N5 1.29(2) . ?
C140 H140 0.9300 . ?
C141 N5 1.36(2) . ?
C141 C142 1.456(17) . ?
C141 H141 0.9300 . ?
C142 H142 0.9300 . ?
C144 N8 1.314(16) . ?
C144 C145 1.395(13) . ?
C144 H144 0.9300 . ?
C145 C146 1.354(14) . ?
C145 H145 0.9300 . ?
C146 C147 1.363(14) . ?
C146 C149 1.475(12) . ?
C147 C148 1.373(14) . ?
C147 H147 0.9300 . ?
C148 N8 1.278(18) . ?
C148 H148 0.9300 . ?
C149 C150 1.255(11) . ?
C149 H149 0.9300 . ?
C150 C151 1.495(11) . ?
C150 H150 0.9300 . ?
C151 C152 1.368(11) . ?
C151 C156 1.373(10) . ?
C152 C153 1.388(10) . ?
C152 C158 1.545(11) . ?
C153 C154 1.374(10) . ?
C153 H153 0.9300 . ?
C154 C155 1.362(10) . ?
C154 C159 1.490(11) . ?
C155 C156 1.384(10) . ?
C155 C157 1.515(10) . ?
C156 H156 0.9300 . ?
C157 H15D 0.9600 . ?
C157 H15E 0.9600 . ?
C157 H15F 0.9600 . ?
C158 H15G 0.9600 . ?
C158 H15H 0.9600 . ?
C158 H15I 0.9600 . ?
C159 C160 1.259(11) . ?
C159 H159 0.9300 . ?
C160 C161 1.497(11) . ?
C160 H160 0.9300 . ?
C161 C165 1.348(12) . ?
C161 C162 1.364(12) . ?
C162 C163 1.386(13) . ?
C162 H162 0.9300 . ?
C163 N7 1.298(13) . ?
C163 H163 0.9300 . ?
C164 N7 1.316(12) . ?
C164 C165 1.399(12) . ?
C164 H164 0.9300 . ?
C165 H165 0.9300 . ?
Cd1 N3 2.275(4) 1_545 ?
Cd1 O7 2.290(3) . ?
Cd1 N4 2.291(4) . ?
Cd1 O8 2.364(4) 2_556 ?
Cd1 O5 2.405(4) . ?
Cd1 O6 2.412(4) . ?
Cd1 O8 2.794(4) . ?
Cd2 N2 2.277(4) . ?
Cd2 N1 2.280(4) . ?
Cd2 O1 2.307(3) . ?
Cd2 O2 2.360(4) 2_665 ?
Cd2 O4 2.391(4) . ?
Cd2 O3 2.401(4) . ?
Cd2 O2 2.715(4) . ?
O10 H10A 0.8496 . ?
O10 H10B 0.8500 . ?
O9 H9A 0.8504 . ?
O9 H9B 0.8985 . ?
C13B C134 1.547(8) . ?
C13B H13H 0.9600 . ?
C13B H13I 0.9600 . ?
C13B H13J 0.9600 . ?
C134 C1F 1.3900 . ?
C134 C1A 1.3900 . ?
C1F C1E 1.3900 . ?
C1F H1F 0.9300 . ?
C1E C1C 1.3900 . ?
C1C C1B 1.3900 . ?
C1C C1D 1.552(8) . ?
C1B C1A 1.3900 . ?
C1B H1B 0.9300 . ?
C1D H1DA 0.9600 . ?
C1D H1DB 0.9600 . ?
C1D H1DC 0.9600 . ?
C143 H143 0.9300 . ?

loop_
_geom_torsion_atom_site_label_1
_geom_torsion_atom_site_label_2
_geom_torsion_atom_site_label_3
_geom_torsion_atom_site_label_4
_geom_torsion
_geom_torsion_site_symmetry_1
_geom_torsion_site_symmetry_2
_geom_torsion_site_symmetry_3
_geom_torsion_site_symmetry_4
_geom_torsion_publ_flag
N1 C1 C2 C3 1.0(11) . . . . ?
C1 C2 C3 C4 0.8(11) . . . . ?
C1 C2 C3 C6 178.9(6) . . . . ?
C2 C3 C4 C5 -1.9(11) . . . . ?
C6 C3 C4 C5 -179.9(7) . . . . ?
C3 C4 C5 N1 1.4(12) . . . . ?
C2 C3 C6 C7 -176.6(8) . . . . ?
C4 C3 C6 C7 1.3(12) . . . . ?
C3 C6 C7 C8 176.8(7) . . . . ?
C6 C7 C8 C9 -4.7(12) . . . . ?
C6 C7 C8 C13 177.4(8) . . . . ?
C13 C8 C9 C10 -1.4(12) . . . . ?
C7 C8 C9 C10 -179.4(8) . . . . ?
C8 C9 C10 C11 2.4(13) . . . . ?
C8 C9 C10 C15 179.6(8) . . . . ?
C9 C10 C11 C12 -2.3(11) . . . . ?
C15 C10 C11 C12 -179.3(8) . . . . ?
C9 C10 C11 C16 179.8(7) . . . . ?
C15 C10 C11 C16 2.8(12) . . . . ?
C10 C11 C12 C13 1.3(12) . . . . ?
C16 C11 C12 C13 179.1(7) . . . . ?
C9 C8 C13 C12 0.2(11) . . . . ?
C7 C8 C13 C12 178.2(7) . . . . ?
C9 C8 C13 C14 -176.9(8) . . . . ?
C7 C8 C13 C14 1.1(12) . . . . ?
C11 C12 C13 C8 -0.2(12) . . . . ?
C11 C12 C13 C14 177.0(8) . . . . ?
C12 C11 C16 C17 -6.0(13) . . . 1_545 ?
C10 C11 C16 C17 171.8(8) . . . 1_545 ?
C16 C17 C18 C22 -174.2(8) 1_565 . . . ?
C16 C17 C18 C19 5.8(12) 1_565 . . . ?
C22 C18 C19 C20 0.6(11) . . . . ?
C17 C18 C19 C20 -179.5(7) . . . . ?
C18 C19 C20 N2 -0.9(12) . . . . ?
C19 C18 C22 C21 0.6(10) . . . . ?
C17 C18 C22 C21 -179.3(6) . . . . ?
N2 C21 C22 C18 -1.6(11) . . . . ?
O2 C23 C24 C29 -11.8(8) . . . . ?
O1 C23 C24 C29 170.5(5) . . . . ?
O2 C23 C24 C25 167.4(6) . . . . ?
O1 C23 C24 C25 -10.3(8) . . . . ?
C29 C24 C25 C26 1.1(10) . . . . ?
C23 C24 C25 C26 -178.1(6) . . . . ?
C24 C25 C26 C27 -0.5(12) . . . . ?
C25 C26 C27 C28 -0.5(12) . . . . ?
C25 C26 C27 C30 179.4(7) . . . . ?
C26 C27 C28 C29 1.0(11) . . . . ?
C30 C27 C28 C29 -178.9(7) . . . . ?
C25 C24 C29 C28 -0.6(9) . . . . ?
C23 C24 C29 C28 178.6(5) . . . . ?
C27 C28 C29 C24 -0.5(10) . . . . ?
C26 C27 C30 C30 -0.8(16) . . . 2_565 ?
C28 C27 C30 C30 179.0(10) . . . 2_565 ?
C31 C31 C32 C37 178.7(14) 2_666 . . . ?
C31 C31 C32 C33 -2(2) 2_666 . . . ?
C37 C32 C33 C34 0.3(14) . . . . ?
C31 C32 C33 C34 -179.1(8) . . . . ?
C32 C33 C34 C35 -1.2(13) . . . . ?
C33 C34 C35 C36 1.1(11) . . . . ?
C33 C34 C35 C38 -178.5(7) . . . . ?
C34 C35 C36 C37 0.0(11) . . . . ?
C38 C35 C36 C37 179.6(6) . . . . ?
C33 C32 C37 C36 0.8(13) . . . . ?
C31 C32 C37 C36 -179.8(7) . . . . ?
C35 C36 C37 C32 -0.9(12) . . . . ?
C34 C35 C38 O3 -177.4(6) . . . . ?
C36 C35 C38 O3 3.0(9) . . . . ?
C34 C35 C38 O4 1.2(9) . . . . ?
C36 C35 C38 O4 -178.4(6) . . . . ?
N4 C39 C40 C41 0.4(12) . . . . ?
C39 C40 C41 C42 -1.3(11) . . . . ?
C39 C40 C41 C44 178.0(7) . . . . ?
C40 C41 C42 C43 1.7(11) . . . . ?
C44 C41 C42 C43 -177.6(6) . . . . ?
C41 C42 C43 N4 -1.3(11) . . . . ?
C42 C41 C44 C45 176.2(8) . . . . ?
C40 C41 C44 C45 -3.1(12) . . . . ?
C41 C44 C45 C46 -175.5(7) . . . . ?
C44 C45 C46 C51 2.3(11) . . . . ?
C44 C45 C46 C47 -179.6(7) . . . . ?
C51 C46 C47 C48 -0.4(10) . . . . ?
C45 C46 C47 C48 -178.5(6) . . . . ?
C51 C46 C47 C60 179.6(7) . . . . ?
C45 C46 C47 C60 1.5(11) . . . . ?
C46 C47 C48 C49 1.5(11) . . . . ?
C60 C47 C48 C49 -178.5(7) . . . . ?
C47 C48 C49 C50 -1.4(11) . . . . ?
C47 C48 C49 C52 179.8(7) . . . . ?
C48 C49 C50 C51 0.3(10) . . . . ?
C52 C49 C50 C51 179.1(6) . . . . ?
C48 C49 C50 C59 -179.7(7) . . . . ?
C52 C49 C50 C59 -0.9(11) . . . . ?
C49 C50 C51 C46 0.7(11) . . . . ?
C59 C50 C51 C46 -179.2(7) . . . . ?
C47 C46 C51 C50 -0.7(11) . . . . ?
C45 C46 C51 C50 177.4(7) . . . . ?
C48 C49 C52 C53 7.4(12) . . . . ?
C50 C49 C52 C53 -171.4(8) . . . . ?
C49 C52 C53 C54 177.2(7) . . . . ?
C52 C53 C54 C58 -5.2(12) . . . . ?
C52 C53 C54 C55 176.8(7) . . . . ?
C58 C54 C55 C56 0.0(10) . . . . ?
C53 C54 C55 C56 178.1(6) . . . . ?
C54 C55 C56 N3 -0.6(11) . . . . ?
N3 C57 C58 C54 -0.9(13) . . . . ?
C55 C54 C58 C57 0.8(11) . . . . ?
C53 C54 C58 C57 -177.3(7) . . . . ?
O8 C61 C62 C63 5.6(8) . . . . ?
O7 C61 C62 C63 -175.8(5) . . . . ?
O8 C61 C62 C67 -173.0(6) . . . . ?
O7 C61 C62 C67 5.6(8) . . . . ?
C67 C62 C63 C64 0.5(10) . . . . ?
C61 C62 C63 C64 -178.1(5) . . . . ?
C62 C63 C64 C65 0.7(11) . . . . ?
C63 C64 C65 C66 -0.7(12) . . . . ?
C63 C64 C65 C68 178.1(7) . . . . ?
C64 C65 C66 C67 -0.4(14) . . . . ?
C68 C65 C66 C67 -179.2(8) . . . . ?
C63 C62 C67 C66 -1.6(11) . . . . ?
C61 C62 C67 C66 177.0(7) . . . . ?
C65 C66 C67 C62 1.5(13) . . . . ?
C64 C65 C68 C68 179.5(12) . . . 2_656 ?
C66 C65 C68 C68 -1.7(18) . . . 2_656 ?
C69 C69 C70 C71 -170.9(10) 2 . . . ?
C69 C69 C70 C75 9.6(15) 2 . . . ?
C75 C70 C71 C72 -2.7(11) . . . . ?
C69 C70 C71 C72 177.8(6) . . . . ?
C70 C71 C72 C73 1.3(11) . . . . ?
C71 C72 C73 C74 0.5(10) . . . . ?
C71 C72 C73 C76 -178.8(6) . . . . ?
C72 C73 C74 C75 -0.7(10) . . . . ?
C76 C73 C74 C75 178.6(6) . . . . ?
C73 C74 C75 C70 -0.8(11) . . . . ?
C71 C70 C75 C74 2.4(11) . . . . ?
C69 C70 C75 C74 -178.1(7) . . . . ?
C74 C73 C76 O5 -1.3(9) . . . . ?
C72 C73 C76 O5 178.0(6) . . . . ?
C74 C73 C76 O6 179.7(6) . . . . ?
C72 C73 C76 O6 -1.1(9) . . . . ?
N12 C77 C78 C79 0(2) . . . . ?
C77 C78 C79 C80 2.0(17) . . . . ?
C77 C78 C79 C82 -178.7(10) . . . . ?
C78 C79 C80 C81 -1.7(19) . . . . ?
C82 C79 C80 C81 179.1(12) . . . . ?
C79 C80 C81 N12 -1(3) . . . . ?
C78 C79 C82 C83 170.6(10) . . . . ?
C80 C79 C82 C83 -10.2(16) . . . . ?
C79 C82 C83 C84 -175.6(8) . . . . ?
C82 C83 C84 C85 -9.8(13) . . . . ?
C82 C83 C84 C89 167.1(9) . . . . ?
C89 C84 C85 C86 -0.1(12) . . . . ?
C83 C84 C85 C86 176.8(8) . . . . ?
C84 C85 C86 C87 1.3(12) . . . . ?
C84 C85 C86 C91 -179.2(8) . . . . ?
C85 C86 C87 C88 -1.0(12) . . . . ?
C91 C86 C87 C88 179.5(8) . . . . ?
C85 C86 C87 C92 178.8(7) . . . . ?
C91 C86 C87 C92 -0.7(13) . . . . ?
C86 C87 C88 C89 -0.5(12) . . . . ?
C92 C87 C88 C89 179.8(8) . . . . ?
C87 C88 C89 C84 1.6(12) . . . . ?
C87 C88 C89 C90 -178.3(8) . . . . ?
C85 C84 C89 C88 -1.3(11) . . . . ?
C83 C84 C89 C88 -178.3(7) . . . . ?
C85 C84 C89 C90 178.7(7) . . . . ?
C83 C84 C89 C90 1.7(12) . . . . ?
C88 C87 C92 C93 16.4(14) . . . . ?
C86 C87 C92 C93 -163.4(9) . . . . ?
C87 C92 C93 C94 179.0(8) . . . . ?
C92 C93 C94 C98 -165.4(10) . . . . ?
C92 C93 C94 C95 15.6(15) . . . . ?
C98 C94 C95 C96 2.9(14) . . . . ?
C93 C94 C95 C96 -178.0(9) . . . . ?
C94 C95 C96 N11 -0.8(17) . . . . ?
C95 C94 C98 C97 -3.1(15) . . . . ?
C93 C94 C98 C97 177.7(10) . . . . ?
N11 C97 C98 C94 1.5(19) . . . . ?
N9 C99 C100 C101 -2(2) . . . . ?
C99 C100 C101 C102 2.7(15) . . . . ?
C99 C100 C101 C104 -173.8(10) . . . . ?
C100 C101 C102 C103 -0.2(16) . . . . ?
C104 C101 C102 C103 176.2(10) . . . . ?
C101 C102 C103 N9 -3(2) . . . . ?
C100 C101 C104 C105 168.3(10) . . . . ?
C102 C101 C104 C105 -7.9(16) . . . . ?
C101 C104 C105 C106 -178.7(8) . . . . ?
C104 C105 C106 C107 -17.5(14) . . . . ?
C104 C105 C106 C111 162.9(9) . . . . ?
C111 C106 C107 C108 0.5(13) . . . . ?
C105 C106 C107 C108 -179.1(8) . . . . ?
C106 C107 C108 C109 -1.0(13) . . . . ?
C106 C107 C108 C113 178.0(8) . . . . ?
C107 C108 C109 C110 0.6(11) . . . . ?
C113 C108 C109 C110 -178.5(8) . . . . ?
C107 C108 C109 C114 -179.8(7) . . . . ?
C113 C108 C109 C114 1.2(12) . . . . ?
C108 C109 C110 C111 0.3(12) . . . . ?
C114 C109 C110 C111 -179.3(8) . . . . ?
C109 C110 C111 C106 -0.8(13) . . . . ?
C109 C110 C111 C112 179.0(8) . . . . ?
C107 C106 C111 C110 0.4(12) . . . . ?
C105 C106 C111 C110 -179.9(8) . . . . ?
C107 C106 C111 C112 -179.4(8) . . . . ?
C105 C106 C111 C112 0.3(13) . . . . ?
C110 C109 C114 C115 17.5(13) . . . . ?
C108 C109 C114 C115 -162.1(8) . . . . ?
C109 C114 C115 C116 175.0(8) . . . . ?
C114 C115 C116 C117 13.3(15) . . . . ?
C114 C115 C116 C120 -168.7(10) . . . . ?
C120 C116 C117 C118 0.8(17) . . . . ?
C115 C116 C117 C118 178.8(10) . . . . ?
C116 C117 C118 N10 4(2) . . . . ?
C117 C116 C120 C119 -3.2(16) . . . . ?
C115 C116 C120 C119 178.7(9) . . . . ?
N10 C119 C120 C116 2(2) . . . . ?
N6 C121 C122 C123 0(2) . . . . ?
C121 C122 C123 C124 -2.2(18) . . . . ?
C121 C122 C123 C126 178.5(11) . . . . ?
C122 C123 C124 C125 1.1(17) . . . . ?
C126 C123 C124 C125 -179.6(11) . . . . ?
C123 C124 C125 N6 2(2) . . . . ?
C124 C123 C126 C127 -180.0(15) . . . . ?
C122 C123 C126 C127 -1(2) . . . . ?
C123 C126 C127 C128 178.6(17) . . . . ?
C123 C126 C127 C1A 178.8(16) . . . . ?
C132 C133 C128 C129 0.0 . . . . ?
C13A C133 C128 C129 176.5(16) . . . . ?
C132 C133 C128 C127 177.0(16) . . . . ?
C13A C133 C128 C127 -6.5(16) . . . . ?
C126 C127 C128 C129 15(2) . . . . ?
C126 C127 C128 C133 -162.2(15) . . . . ?
C133 C128 C129 C130 0.0 . . . . ?
C127 C128 C129 C130 -177.3(15) . . . . ?
C128 C129 C130 C131 0.0 . . . . ?
C128 C129 C130 C135 178.8(15) . . . . ?
C129 C130 C131 C132 0.0 . . . . ?
C135 C130 C131 C132 -178.7(15) . . . . ?
C129 C130 C131 C143 -153(2) . . . . ?
C135 C130 C131 C143 28(2) . . . . ?
C130 C131 C132 C133 0.0 . . . . ?
C143 C131 C132 C133 167.3(12) . . . . ?
C128 C133 C132 C131 0.0 . . . . ?
C13A C133 C132 C131 -176.8(15) . . . . ?
C1E C136 C137 C138 178(3) . . . . ?
C143 C137 C138 C142 -3(4) . . . . ?
C136 C137 C138 C142 -172(3) . . . . ?
C143 C137 C138 C139 178(3) . . . . ?
C136 C137 C138 C139 10(4) . . . . ?
C142 C138 C139 C140 2(2) . . . . ?
C137 C138 C139 C140 -179.8(12) . . . . ?
C138 C139 C140 N5 -1(3) . . . . ?
C137 C138 C142 C141 -178.7(12) . . . . ?
C139 C138 C142 C141 0(2) . . . . ?
N5 C141 C142 C138 -1(2) . . . . ?
N8 C144 C145 C146 0(2) . . . . ?
C144 C145 C146 C147 -1.1(18) . . . . ?
C144 C145 C146 C149 178.2(10) . . . . ?
C145 C146 C147 C148 2.8(18) . . . . ?
C149 C146 C147 C148 -176.6(11) . . . . ?
C146 C147 C148 N8 -3(2) . . . . ?
C145 C146 C149 C150 -23.7(18) . . . . ?
C147 C146 C149 C150 155.7(11) . . . . ?
C146 C149 C150 C151 -176.6(9) . . . . ?
C149 C150 C151 C152 149.0(10) . . . . ?
C149 C150 C151 C156 -32.7(15) . . . . ?
C156 C151 C152 C153 0.3(14) . . . . ?
C150 C151 C152 C153 178.7(8) . . . . ?
C156 C151 C152 C158 173.4(9) . . . . ?
C150 C151 C152 C158 -8.2(14) . . . . ?
C151 C152 C153 C154 0.9(14) . . . . ?
C158 C152 C153 C154 -172.8(9) . . . . ?
C152 C153 C154 C155 -0.8(14) . . . . ?
C152 C153 C154 C159 178.7(9) . . . . ?
C153 C154 C155 C156 -0.4(13) . . . . ?
C159 C154 C155 C156 -179.9(8) . . . . ?
C153 C154 C155 C157 -174.0(9) . . . . ?
C159 C154 C155 C157 6.5(14) . . . . ?
C152 C151 C156 C155 -1.5(15) . . . . ?
C150 C151 C156 C155 -179.8(9) . . . . ?
C154 C155 C156 C151 1.6(15) . . . . ?
C157 C155 C156 C151 175.6(9) . . . . ?
C155 C154 C159 C160 -150.2(10) . . . . ?
C153 C154 C159 C160 30.3(15) . . . . ?
C154 C159 C160 C161 177.0(8) . . . . ?
C159 C160 C161 C165 24.0(17) . . . . ?
C159 C160 C161 C162 -153.8(10) . . . . ?
C165 C161 C162 C163 -0.1(16) . . . . ?
C160 C161 C162 C163 177.9(10) . . . . ?
C161 C162 C163 N7 0.6(19) . . . . ?
C162 C161 C165 C164 -0.4(16) . . . . ?
C160 C161 C165 C164 -178.2(10) . . . . ?
N7 C164 C165 C161 0.5(18) . . . . ?
C4 C5 N1 C1 0.4(11) . . . . ?
C4 C5 N1 Cd2 -176.6(6) . . . . ?
C2 C1 N1 C5 -1.6(10) . . . . ?
C2 C1 N1 Cd2 175.2(5) . . . . ?
C22 C21 N2 C20 1.2(10) . . . . ?
C22 C21 N2 Cd2 -171.3(5) . . . . ?
C19 C20 N2 C21 0.0(11) . . . . ?
C19 C20 N2 Cd2 172.7(6) . . . . ?
C58 C57 N3 C56 0.3(11) . . . . ?
C58 C57 N3 Cd1 -176.8(6) . . . 1_565 ?
C55 C56 N3 C57 0.5(10) . . . . ?
C55 C56 N3 Cd1 177.6(5) . . . 1_565 ?
C42 C43 N4 C39 0.3(10) . . . . ?
C42 C43 N4 Cd1 177.9(5) . . . . ?
C40 C39 N4 C43 0.1(11) . . . . ?
C40 C39 N4 Cd1 -177.6(6) . . . . ?
C139 C140 N5 C141 0(3) . . . . ?
C142 C141 N5 C140 1(3) . . . . ?
C122 C121 N6 C125 4(3) . . . . ?
C124 C125 N6 C121 -5(2) . . . . ?
C162 C163 N7 C164 -0.5(19) . . . . ?
C165 C164 N7 C163 -0.1(18) . . . . ?
C147 C148 N8 C144 2(2) . . . . ?
C145 C144 N8 C148 0(2) . . . . ?
C102 C103 N9 C99 4(2) . . . . ?
C100 C99 N9 C103 -1(2) . . . . ?
C117 C118 N10 C119 -5(2) . . . . ?
C120 C119 N10 C118 2(2) . . . . ?
C98 C97 N11 C96 0.6(18) . . . . ?
C95 C96 N11 C97 -1.0(17) . . . . ?
C80 C81 N12 C77 3(3) . . . . ?
C78 C77 N12 C81 -3(3) . . . . ?
O2 C23 O1 Cd2 -8.0(6) . . . . ?
C24 C23 O1 Cd2 169.7(4) . . . . ?
O1 C23 O2 Cd2 6.6(5) . . . . ?
C24 C23 O2 Cd2 -171.0(4) . . . . ?
O4 C38 O3 Cd2 1.7(6) . . . . ?
C35 C38 O3 Cd2 -179.8(5) . . . . ?
O3 C38 O4 Cd2 -1.7(6) . . . . ?
C35 C38 O4 Cd2 179.7(5) . . . . ?
O6 C76 O5 Cd1 4.7(6) . . . . ?
C73 C76 O5 Cd1 -174.3(5) . . . . ?
O5 C76 O6 Cd1 -4.7(6) . . . . ?
C73 C76 O6 Cd1 174.3(5) . . . . ?
O8 C61 O7 Cd1 9.4(6) . . . . ?
C62 C61 O7 Cd1 -169.2(3) . . . . ?
O7 C61 O8 Cd1 -117.1(16) . . . 2_556 ?
C62 C61 O8 Cd1 61.5(19) . . . 2_556 ?
O7 C61 O8 Cd1 -7.5(5) . . . . ?
C62 C61 O8 Cd1 171.1(4) . . . . ?
C1A C134 C1F C1E 0.0 . . . . ?
C13B C134 C1F C1E 178.6(17) . . . . ?
C134 C1F C1E C1C 0.0 . . . . ?
C134 C1F C1E C136 176.5(15) . . . . ?
C137 C136 C1E C1F 167.6(18) . . . . ?
C137 C136 C1E C1C -19(4) . . . . ?
C1F C1E C1C C1B 0.0 . . . . ?
C136 C1E C1C C1B -172(3) . . . . ?
C1F C1E C1C C1D 179(3) . . . . ?
C136 C1E C1C C1D 6(4) . . . . ?
C1E C1C C1B C1A 0.0 . . . . ?
C1D C1C C1B C1A -179.1(17) . . . . ?
C1C C1B C1A C134 0.0 . . . . ?
C1C C1B C1A C127 -176.8(15) . . . . ?
C1F C134 C1A C1B 0.0 . . . . ?
C13B C134 C1A C1B -178(3) . . . . ?
C1F C134 C1A C127 174(3) . . . . ?
C13B C134 C1A C127 -4(3) . . . . ?
C126 C127 C1A C1B -173.3(13) . . . . ?
C126 C127 C1A C134 12(3) . . . . ?
C138 C137 C143 C131 -178(2) . . . . ?
C130 C131 C143 C137 -33(4) . . . . ?
C132 C131 C143 C137 170(2) . . . . ?
